data_7239740
loop_
_publ_author_name
'Usman, Mohammad'
'Smith, Mark D.'
'Kocevski, Vancho'
'Besmann, Theodore'
'zur Loye, Hans-Conrad'

_publ_section_title
;
 Complex cobalt silicates and germanates crystallizing in a porous
 three-dimensional framework structure
;
_journal_issue 6
_journal_name_full CrystEngComm
_journal_page_first 1112
_journal_page_last 1119
_journal_paper_doi 10.1039/C9CE01662G
_journal_volume 22
_journal_year 2020
_chemical_formula_moiety 'Co0.69 Cs1.29 Ge1.81 O5'
_chemical_formula_sum 'Co0.69 Cs1.29 Ge1.81 O5'
_chemical_formula_weight 423.02
_space_group_crystal_system tetragonal
_space_group_IT_number 82
_space_group_name_Hall 'I -4'
_space_group_name_H-M_alt 'I -4'
_audit_creation_method SHELXL-2018/3
_audit_update_record
;
2019-03-22 deposited with the CCDC.	2020-01-10 downloaded from the CCDC.
;
_cell_angle_alpha 90
_cell_angle_beta 90
_cell_angle_gamma 90
_cell_formula_units_Z 4
_cell_length_a 7.4239(14)
_cell_length_b 7.4239(14)
_cell_length_c 13.169(3)
_cell_measurement_reflns_used 9163
_cell_measurement_temperature 301(2)
_cell_measurement_theta_max 30.480
_cell_measurement_theta_min 3.094
_cell_volume 725.8(3)
_computing_cell_refinement 'SAINT Version 8.38a (Bruker, 2016)'
_computing_data_collection 'Bruker APEX3 v2016.5-0 (Bruker, 2016)'
_computing_data_reduction 'SAINT Version 8.38a (Bruker, 2016)'
_computing_molecular_graphics various
_computing_publication_material various
_computing_structure_refinement 'SHELXL-2018/3 (Sheldrick, 2018)'
_computing_structure_solution 'SHELXT 2018/2 (Sheldrick, 2018)'
_diffrn_ambient_temperature 301(2)
_diffrn_detector_area_resol_mean 10.4
_diffrn_measured_fraction_theta_full 1.000
_diffrn_measured_fraction_theta_max 1.000
_diffrn_measurement_device_type 'Bruker D8 QUEST'
_diffrn_measurement_method '\w and \f scans'
_diffrn_radiation_type MoK\a
_diffrn_radiation_wavelength 0.71073
_diffrn_reflns_av_R_equivalents 0.0343
_diffrn_reflns_av_unetI/netI 0.0137
_diffrn_reflns_Laue_measured_fraction_full 1.000
_diffrn_reflns_Laue_measured_fraction_max 1.000
_diffrn_reflns_limit_h_max 10
_diffrn_reflns_limit_h_min -10
_diffrn_reflns_limit_k_max 10
_diffrn_reflns_limit_k_min -10
_diffrn_reflns_limit_l_max 18
_diffrn_reflns_limit_l_min -18
_diffrn_reflns_number 22000
_diffrn_reflns_point_group_measured_fraction_full 0.998
_diffrn_reflns_point_group_measured_fraction_max 0.999
_diffrn_reflns_theta_full 25.242
_diffrn_reflns_theta_max 30.522
_diffrn_reflns_theta_min 3.094
_diffrn_source 'microfocus sealed X-ray tube'
_exptl_absorpt_coefficient_mu 15.338
_exptl_absorpt_correction_T_max 0.2657
_exptl_absorpt_correction_T_min 0.1503
_exptl_absorpt_correction_type multi-scan
_exptl_absorpt_process_details 'SADABS Version 2016/2 (Bruker, 2016)'
_exptl_crystal_colour 'deep blue'
_exptl_crystal_density_diffrn 3.871
_exptl_crystal_description irregular
_exptl_crystal_F_000 749
_exptl_crystal_size_max 0.200
_exptl_crystal_size_mid 0.140
_exptl_crystal_size_min 0.100
_refine_diff_density_max 0.460
_refine_diff_density_min -0.368
_refine_diff_density_rms 0.147
_refine_ls_abs_structure_details
; 
 Flack x determined using 502 quotients [(I+)-(I-)]/[(I+)+(I-)] 
 (Parsons, Flack and Wagner, Acta Cryst. B69 (2013) 249-259). 
;
_refine_ls_abs_structure_Flack 0.046(7)
_refine_ls_extinction_coef 0.0066(10)
_refine_ls_extinction_expression Fc^*^=kFc[1+0.001xFc^2^\l^3^/sin(2\q)]^-1/4^
_refine_ls_extinction_method 'SHELXL-2018/3 (Sheldrick 2018)'
_refine_ls_goodness_of_fit_ref 1.062
_refine_ls_hydrogen_treatment undef
_refine_ls_matrix_type full
_refine_ls_number_parameters 84
_refine_ls_number_reflns 1118
_refine_ls_number_restraints 0
_refine_ls_restrained_S_all 1.062
_refine_ls_R_factor_all 0.0217
_refine_ls_R_factor_gt 0.0206
_refine_ls_shift/su_max 0.000
_refine_ls_shift/su_mean 0.000
_refine_ls_structure_factor_coef Fsqd
_refine_ls_weighting_details 'w=1/[\s^2^(Fo^2^)+(0.0301P)^2^+0.9158P] where P=(Fo^2^+2Fc^2^)/3'
_refine_ls_weighting_scheme calc
_refine_ls_wR_factor_gt 0.0514
_refine_ls_wR_factor_ref 0.0518
_reflns_Friedel_coverage 0.908
_reflns_Friedel_fraction_full 0.997
_reflns_Friedel_fraction_max 0.998
_reflns_number_gt 1086
_reflns_number_total 1118
_reflns_threshold_expression 'I > 2\s(I)'
_cod_data_source_file c9ce01662g2.cif
_cod_data_source_block mus1113d
_cod_depositor_comments
;Adding full bibliography for 7239740--7239743.cif.

 Adding full bibliography for 7239740--7239743.cif.
;
_cod_database_code 7239740
_shelx_shelxl_version_number 2018/3
_shelx_space_group_comment
; 
The symmetry employed for this shelxl refinement is uniquely defined 
by the following loop, which should always be used as a source of 
symmetry information in preference to the above space-group names. 
They are only intended as comments. 
;
_shelx_estimated_absorpt_t_min 0.149
_shelx_estimated_absorpt_t_max 0.309

loop_
_space_group_symop_operation_xyz
'x, y, z'
'-x, -y, z'
'y, -x, -z'
'-y, x, -z'
'x+1/2, y+1/2, z+1/2'
'-x+1/2, -y+1/2, z+1/2'
'y+1/2, -x+1/2, -z+1/2'
'-y+1/2, x+1/2, -z+1/2'

loop_
_atom_site_label
_atom_site_type_symbol
_atom_site_fract_x
_atom_site_fract_y
_atom_site_fract_z
_atom_site_U_iso_or_equiv
_atom_site_adp_type
_atom_site_occupancy
_atom_site_site_symmetry_order
_atom_site_calc_flag
_atom_site_refinement_flags_posn
_atom_site_refinement_flags_adp
_atom_site_refinement_flags_occupancy
Ge1 Ge 0.47412(6) 0.29169(5) 0.71137(4) 0.03119(16) Uani 0.867 1 d . . P
Co1A Co 0.47412(6) 0.29169(5) 0.71137(4) 0.03119(16) Uani 0.133 1 d . . P
Co1 Co 0.500000 0.500000 0.500000 0.0359(5) Uani 0.85(4) 4 d S T P
Ge1A Ge 0.500000 0.500000 0.500000 0.0359(5) Uani 0.15(4) 4 d S T P
O1 O 0.6817(6) 0.1772(7) 0.7071(4) 0.0618(12) Uani 1 1 d . . .
O2 O 0.3979(6) 0.3212(6) 0.5889(3) 0.0524(10) Uani 1 1 d . . .
O3 O 0.500000 0.500000 0.7736(4) 0.083(3) Uani 1 2 d S T P
Cs1 Cs 0.212(3) -0.0042(8) 0.4876(11) 0.072(3) Uani 0.181(16) 1 d . . .
Cs2 Cs 0.297(5) -0.0100(14) 0.4669(9) 0.081(7) Uani 0.14(2) 1 d . . .
Cs3 Cs 0.392(3) 0.0220(9) 0.4362(12) 0.081(6) Uani 0.143(14) 1 d . . .
Cs4 Cs 0.500000 0.000000 0.410(2) 0.158(12) Uani 0.150(14) 2 d S T .
Cs5 Cs 0.500000 0.000000 0.2930(14) 0.142(10) Uani 0.175(5) 2 d S T .
Cs6 Cs 0.097(5) 0.110(5) 0.508(3) 0.075 Uiso 0.0164(15) 1 d . U .

loop_
_atom_site_aniso_label
_atom_site_aniso_U_11
_atom_site_aniso_U_22
_atom_site_aniso_U_33
_atom_site_aniso_U_23
_atom_site_aniso_U_13
_atom_site_aniso_U_12
Ge1 0.0387(3) 0.0231(2) 0.0317(2) 0.00454(17) -0.00178(18) -0.00115(17)
Co1A 0.0387(3) 0.0231(2) 0.0317(2) 0.00454(17) -0.00178(18) -0.00115(17)
Co1 0.0413(6) 0.0413(6) 0.0252(6) 0.000 0.000 0.000
Ge1A 0.0413(6) 0.0413(6) 0.0252(6) 0.000 0.000 0.000
O1 0.044(2) 0.077(3) 0.064(3) 0.028(3) 0.002(2) 0.0107(18)
O2 0.063(2) 0.056(2) 0.0389(18) 0.0064(17) -0.0136(17) -0.0144(17)
O3 0.176(9) 0.038(3) 0.034(3) 0.000 0.000 -0.021(4)
Cs1 0.092(6) 0.0629(18) 0.061(3) -0.0087(16) -0.024(4) -0.005(3)
Cs2 0.111(18) 0.067(3) 0.064(4) -0.012(3) -0.010(8) -0.011(7)
Cs3 0.111(12) 0.049(2) 0.082(6) -0.002(3) -0.024(7) -0.017(3)
Cs4 0.21(3) 0.068(9) 0.20(2) 0.000 0.000 -0.074(15)
Cs5 0.082(4) 0.061(3) 0.28(3) 0.000 0.000 0.009(3)

loop_
_atom_type_symbol
_atom_type_description
_atom_type_scat_dispersion_real
_atom_type_scat_dispersion_imag
_atom_type_scat_source
O O 0.0106 0.0060 'International Tables Vol C Tables 4.2.6.8 and 6.1.1.4'
Co Co 0.3494 0.9721 'International Tables Vol C Tables 4.2.6.8 and 6.1.1.4'
Ge Ge 0.1547 1.8001 'International Tables Vol C Tables 4.2.6.8 and 6.1.1.4'
Cs Cs -0.3680 2.1192 'International Tables Vol C Tables 4.2.6.8 and 6.1.1.4'

loop_
_geom_angle_atom_site_label_1
_geom_angle_atom_site_label_2
_geom_angle_atom_site_label_3
_geom_angle
_geom_angle_site_symmetry_1
_geom_angle_site_symmetry_3
O2 Ge1 O1 114.9(2) . 8_546
O2 Ge1 O3 111.1(2) . .
O1 Ge1 O3 101.17(19) 8_546 .
O2 Ge1 O1 108.6(2) . .
O1 Ge1 O1 110.8(3) 8_546 .
O3 Ge1 O1 110.1(2) . .
O2 Ge1 Cs5 68.5(3) . 3_566
O1 Ge1 Cs5 67.1(2) 8_546 3_566
O3 Ge1 Cs5 75.73(13) . 3_566
O1 Ge1 Cs5 174.2(2) . 3_566
O2 Ge1 Cs6 160.1(5) . 7_556
O1 Ge1 Cs6 71.7(6) 8_546 7_556
O3 Ge1 Cs6 49.3(5) . 7_556
O1 Ge1 Cs6 84.6(6) . 7_556
Cs5 Ge1 Cs6 99.5(6) 3_566 7_556
O2 Ge1 Cs1 161.7(2) . 7_556
O1 Ge1 Cs1 53.9(3) 8_546 7_556
O3 Ge1 Cs1 62.5(3) . 7_556
O1 Ge1 Cs1 89.6(2) . 7_556
Cs5 Ge1 Cs1 93.2(3) 3_566 7_556
Cs6 Ge1 Cs1 18.1(6) 7_556 7_556
O2 Ge1 Cs5 85.0(3) . 5_455
O1 Ge1 Cs5 56.7(2) 8_546 5_455
O3 Ge1 Cs5 68.33(11) . 5_455
O1 Ge1 Cs5 165.3(3) . 5_455
Cs5 Ge1 Cs5 16.5(5) 3_566 5_455
Cs6 Ge1 Cs5 83.8(6) 7_556 5_455
Cs1 Ge1 Cs5 76.7(3) 7_556 5_455
O2 Ge1 Cs6 147.8(6) . 6
O1 Ge1 Cs6 53.4(5) 8_546 6
O3 Ge1 Cs6 53.3(6) . 6
O1 Ge1 Cs6 103.5(6) . 6
Cs5 Ge1 Cs6 79.7(6) 3_566 6
Cs6 Ge1 Cs6 22.6(8) 7_556 6
Cs1 Ge1 Cs6 14.7(6) 7_556 6
Cs5 Ge1 Cs6 63.3(6) 5_455 6
O2 Ge1 Cs6 37.5(6) . .
O1 Ge1 Cs6 79.0(6) 8_546 .
O3 Ge1 Cs6 131.8(6) . .
O1 Ge1 Cs6 114.7(6) . .
Cs5 Ge1 Cs6 59.8(6) 3_566 .
Cs6 Ge1 Cs6 149.4(7) 7_556 .
Cs1 Ge1 Cs6 132.6(5) 7_556 .
Cs5 Ge1 Cs6 72.6(6) 5_455 .
Cs6 Ge1 Cs6 127.2(4) 6 .
O2 Ge1 Cs2 40.2(2) . .
O1 Ge1 Cs2 91.2(5) 8_546 .
O3 Ge1 Cs2 150.8(2) . .
O1 Ge1 Cs2 89.5(5) . .
Cs5 Ge1 Cs2 85.2(5) 3_566 .
Cs6 Ge1 Cs2 158.5(6) 7_556 .
Cs1 Ge1 Cs2 141.9(3) 7_556 .
Cs5 Ge1 Cs2 98.0(6) 5_455 .
Cs6 Ge1 Cs2 144.6(6) 6 .
Cs6 Ge1 Cs2 25.5(7) . .
O2 Ge1 Cs1 41.4(2) . .
O1 Ge1 Cs1 83.6(3) 8_546 .
O3 Ge1 Cs1 147.66(18) . .
O1 Ge1 Cs1 97.5(3) . .
Cs5 Ge1 Cs1 76.9(3) 3_566 .
Cs6 Ge1 Cs1 154.2(6) 7_556 .
Cs1 Ge1 Cs1 136.32(12) 7_556 .
Cs5 Ge1 Cs1 89.1(4) 5_455 .
Cs6 Ge1 Cs1 136.5(6) 6 .
Cs6 Ge1 Cs1 17.2(6) . .
Cs2 Ge1 Cs1 9.5(3) . .
O2 Co1 O2 111.71(13) 2_665 3_566
O2 Co1 O2 111.71(13) 2_665 4_656
O2 Co1 O2 105.1(2) 3_566 4_656
O2 Co1 O2 105.1(2) 2_665 .
O2 Co1 O2 111.71(13) 3_566 .
O2 Co1 O2 111.71(13) 4_656 .
O2 Co1 Cs3 151.22(19) 2_665 .
O2 Co1 Cs3 95.12(17) 3_566 .
O2 Co1 Cs3 68.7(4) 4_656 .
O2 Co1 Cs3 52.9(4) . .
O2 Co1 Cs3 68.7(4) 2_665 4_656
O2 Co1 Cs3 151.22(19) 3_566 4_656
O2 Co1 Cs3 53.0(4) 4_656 4_656
O2 Co1 Cs3 95.12(17) . 4_656
Cs3 Co1 Cs3 92.91(11) . 4_656
O2 Co1 Cs3 53.0(4) 2_665 2_665
O2 Co1 Cs3 68.7(4) 3_566 2_665
O2 Co1 Cs3 95.12(17) 4_656 2_665
O2 Co1 Cs3 151.22(19) . 2_665
Cs3 Co1 Cs3 154.0(5) . 2_665
Cs3 Co1 Cs3 92.91(12) 4_656 2_665
O2 Co1 Cs3 95.12(17) 2_665 3_566
O2 Co1 Cs3 53.0(4) 3_566 3_566
O2 Co1 Cs3 151.22(19) 4_656 3_566
O2 Co1 Cs3 68.7(4) . 3_566
Cs3 Co1 Cs3 92.91(12) . 3_566
Cs3 Co1 Cs3 154.0(5) 4_656 3_566
Cs3 Co1 Cs3 92.91(12) 2_665 3_566
O2 Co1 Cs4 147.3(3) 2_665 .
O2 Co1 Cs4 101.0(3) 3_566 .
O2 Co1 Cs4 56.0(3) 4_656 .
O2 Co1 Cs4 61.8(4) . .
Cs3 Co1 Cs4 13.1(4) . .
Cs3 Co1 Cs4 82.2(4) 4_656 .
Cs3 Co1 Cs4 146.8(4) 2_665 .
Cs3 Co1 Cs4 105.8(2) 3_566 .
O2 Co1 Cs4 56.0(3) 2_665 3_666
O2 Co1 Cs4 147.3(3) 3_566 3_666
O2 Co1 Cs4 61.8(4) 4_656 3_666
O2 Co1 Cs4 101.0(3) . 3_666
Cs3 Co1 Cs4 105.8(2) . 3_666
Cs3 Co1 Cs4 13.1(4) 4_656 3_666
Cs3 Co1 Cs4 82.2(4) 2_665 3_666
Cs3 Co1 Cs4 146.8(4) 3_566 3_666
Cs4 Co1 Cs4 95.3(2) . 3_666
O2 Co1 Cs4 101.0(3) 2_665 3_566
O2 Co1 Cs4 61.8(4) 3_566 3_566
O2 Co1 Cs4 147.3(3) 4_656 3_566
O2 Co1 Cs4 56.0(3) . 3_566
Cs3 Co1 Cs4 82.2(4) . 3_566
Cs3 Co1 Cs4 146.8(4) 4_656 3_566
Cs3 Co1 Cs4 105.8(2) 2_665 3_566
Cs3 Co1 Cs4 13.1(4) 3_566 3_566
Cs4 Co1 Cs4 95.3(3) . 3_566
Cs4 Co1 Cs4 144.6(9) 3_666 3_566
O2 Co1 Cs4 61.8(4) 2_665 1_565
O2 Co1 Cs4 56.0(3) 3_566 1_565
O2 Co1 Cs4 101.0(3) 4_656 1_565
O2 Co1 Cs4 147.3(3) . 1_565
Cs3 Co1 Cs4 146.8(4) . 1_565
Cs3 Co1 Cs4 105.8(2) 4_656 1_565
Cs3 Co1 Cs4 13.1(4) 2_665 1_565
Cs3 Co1 Cs4 82.2(4) 3_566 1_565
Cs4 Co1 Cs4 144.6(9) . 1_565
Cs4 Co1 Cs4 95.3(3) 3_666 1_565
Cs4 Co1 Cs4 95.3(2) 3_566 1_565
Ge1 O1 Ge1 134.1(3) 7_556 .
Ge1 O1 Cs1 100.3(4) 7_556 2_655
Ge1 O1 Cs1 115.5(5) . 2_655
Ge1 O1 Cs6 101.2(6) 7_556 4_656
Ge1 O1 Cs6 121.8(7) . 4_656
Cs1 O1 Cs6 18.0(7) 2_655 4_656
Ge1 O1 Cs3 110.4(2) 7_556 4_656
Ge1 O1 Cs3 111.5(3) . 4_656
Cs1 O1 Cs3 61.6(5) 2_655 4_656
Cs6 O1 Cs3 44.1(8) 4_656 4_656
Ge1 O1 Cs5 97.4(3) 7_556 3_666
Ge1 O1 Cs5 105.7(2) . 3_666
Cs1 O1 Cs5 96.4(4) 2_655 3_666
Cs6 O1 Cs5 78.4(8) 4_656 3_666
Cs3 O1 Cs5 35.9(5) 4_656 3_666
Ge1 O1 Cs2 108.3(5) 7_556 2_655
Ge1 O1 Cs2 104.2(6) . 2_655
Cs1 O1 Cs2 11.6(3) 2_655 2_655
Cs6 O1 Cs2 27.0(9) 4_656 2_655
Cs3 O1 Cs2 67.4(7) 4_656 2_655
Cs5 O1 Cs2 103.2(5) 3_666 2_655
Ge1 O1 Cs2 104.0(4) 7_556 4_656
Ge1 O1 Cs2 120.9(4) . 4_656
Cs1 O1 Cs2 49.1(8) 2_655 4_656
Cs6 O1 Cs2 31.2(9) 4_656 4_656
Cs3 O1 Cs2 14.1(7) 4_656 4_656
Cs5 O1 Cs2 47.3(7) 3_666 4_656
Cs2 O1 Cs2 56.4(10) 2_655 4_656
Ge1 O1 Cs1 100.2(2) 7_556 4_656
Ge1 O1 Cs1 125.7(2) . 4_656
Cs1 O1 Cs1 38.6(6) 2_655 4_656
Cs6 O1 Cs1 20.6(8) 4_656 4_656
Cs3 O1 Cs1 25.3(6) 4_656 4_656
Cs5 O1 Cs1 57.9(5) 3_666 4_656
Cs2 O1 Cs1 47.0(8) 2_655 4_656
Cs2 O1 Cs1 11.3(4) 4_656 4_656
Ge1 O1 Cs5 85.8(2) 7_556 5
Ge1 O1 Cs5 104.3(2) . 5
Cs1 O1 Cs5 112.8(4) 2_655 5
Cs6 O1 Cs5 94.9(7) 4_656 5
Cs3 O1 Cs5 54.1(5) 4_656 5
Cs5 O1 Cs5 18.6(6) 3_666 5
Cs2 O1 Cs5 120.8(6) 2_655 5
Cs2 O1 Cs5 64.4(5) 4_656 5
Cs1 O1 Cs5 74.3(4) 4_656 5
Ge1 O1 Cs4 111.9(3) 7_556 3_666
Ge1 O1 Cs4 105.03(19) . 3_666
Cs1 O1 Cs4 74.4(4) 2_655 3_666
Cs6 O1 Cs4 57.1(8) 4_656 3_666
Cs3 O1 Cs4 13.0(5) 4_656 3_666
Cs5 O1 Cs4 24.6(4) 3_666 3_666
Cs2 O1 Cs4 79.6(5) 2_655 3_666
Cs2 O1 Cs4 26.9(7) 4_656 3_666
Cs1 O1 Cs4 38.2(5) 4_656 3_666
Cs5 O1 Cs4 43.2(6) 5 3_666
Ge1 O2 Co1 121.8(2) . .
Ge1 O2 Cs6 121.4(8) . .
Co1 O2 Cs6 116.7(8) . .
Ge1 O2 Cs2 122.8(3) . 4_556
Co1 O2 Cs2 105.7(4) . 4_556
Cs6 O2 Cs2 30.8(11) . 4_556
Ge1 O2 Cs3 122.6(3) . .
Co1 O2 Cs3 96.2(4) . .
Cs6 O2 Cs3 49.4(8) . .
Cs2 O2 Cs3 77.1(8) 4_556 .
Ge1 O2 Cs2 118.3(3) . .
Co1 O2 Cs2 109.5(5) . .
Cs6 O2 Cs2 35.5(10) . .
Cs2 O2 Cs2 65.4(14) 4_556 .
Cs3 O2 Cs2 16.1(7) . .
Ge1 O2 Cs1 116.9(3) . .
Co1 O2 Cs1 116.9(4) . .
Cs6 O2 Cs1 23.6(9) . .
Cs2 O2 Cs1 54.2(10) 4_556 .
Cs3 O2 Cs1 28.7(7) . .
Cs2 O2 Cs1 12.9(4) . .
Ge1 O2 Cs3 116.1(3) . 4_556
Co1 O2 Cs3 102.0(2) . 4_556
Cs6 O2 Cs3 45.8(9) . 4_556
Cs2 O2 Cs3 15.3(7) 4_556 4_556
Cs3 O2 Cs3 92.2(8) . 4_556
Cs2 O2 Cs3 80.7(9) . 4_556
Cs1 O2 Cs3 69.3(5) . 4_556
Ge1 O2 Cs1 124.3(2) . 4_556
Co1 O2 Cs1 110.03(18) . 4_556
Cs6 O2 Cs1 18.6(9) . 4_556
Cs2 O2 Cs1 12.2(4) 4_556 4_556
Cs3 O2 Cs1 65.7(5) . 4_556
Cs2 O2 Cs1 53.3(11) . 4_556
Cs1 O2 Cs1 42.0(8) . 4_556
Cs3 O2 Cs1 27.4(6) 4_556 4_556
Ge1 O2 Cs4 110.4(6) . 3_566
Co1 O2 Cs4 94.5(4) . 3_566
Cs6 O2 Cs4 61.6(8) . 3_566
Cs2 O2 Cs4 31.0(8) 4_556 3_566
Cs3 O2 Cs4 107.1(6) . 3_566
Cs2 O2 Cs4 96.3(7) . 3_566
Cs1 O2 Cs4 85.2(4) . 3_566
Cs3 O2 Cs4 15.8(4) 4_556 3_566
Cs1 O2 Cs4 43.2(5) 4_556 3_566
Ge1 O3 Ge1 124.6(3) 2_665 .
Ge1 O3 Cs6 127.7(7) 2_665 7_556
Ge1 O3 Cs6 104.9(7) . 7_556
Ge1 O3 Cs6 104.9(7) 2_665 8_556
Ge1 O3 Cs6 127.7(7) . 8_556
Cs6 O3 Cs6 41.6(13) 7_556 8_556
Ge1 O3 Cs1 111.2(2) 2_665 5
Ge1 O3 Cs1 116.79(19) . 5
Cs6 O3 Cs1 18.5(8) 7_556 5
Cs6 O3 Cs1 46.9(9) 8_556 5
Ge1 O3 Cs1 116.79(19) 2_665 6
Ge1 O3 Cs1 111.2(2) . 6
Cs6 O3 Cs1 46.9(9) 7_556 6
Cs6 O3 Cs1 18.5(8) 8_556 6
Cs1 O3 Cs1 58.5(9) 5 6
Ge1 O3 Cs6 101.3(7) 2_665 5
Ge1 O3 Cs6 133.0(7) . 5
Cs6 O3 Cs6 28.2(8) 7_556 5
Cs6 O3 Cs6 28.2(8) 8_556 5
Cs1 O3 Cs6 21.9(8) 5 5
Cs1 O3 Cs6 44.1(8) 6 5
Ge1 O3 Cs6 133.0(7) 2_665 6
Ge1 O3 Cs6 101.3(7) . 6
Cs6 O3 Cs6 28.2(8) 7_556 6
Cs6 O3 Cs6 28.2(8) 8_556 6
Cs1 O3 Cs6 44.1(8) 5 6
Cs1 O3 Cs6 21.9(8) 6 6
Cs6 O3 Cs6 38.9(13) 5 6
Ge1 O3 Cs2 107.4(3) 2_665 5
Ge1 O3 Cs2 113.8(2) . 5
Cs6 O3 Cs2 27.6(9) 7_556 5
Cs6 O3 Cs2 58.3(9) 8_556 5
Cs1 O3 Cs2 11.7(3) 5 5
Cs1 O3 Cs2 70.2(10) 6 5
Cs6 O3 Cs2 31.7(8) 5 5
Cs6 O3 Cs2 55.0(9) 6 5
Ge1 O3 Cs2 113.8(2) 2_665 6
Ge1 O3 Cs2 107.4(3) . 6
Cs6 O3 Cs2 58.3(9) 7_556 6
Cs6 O3 Cs2 27.6(9) 8_556 6
Cs1 O3 Cs2 70.2(10) 5 6
Cs1 O3 Cs2 11.7(3) 6 6
Cs6 O3 Cs2 55.0(9) 5 6
Cs6 O3 Cs2 31.7(8) 6 6
Cs2 O3 Cs2 81.9(12) 5 6
Ge1 O3 Cs1 91.2(3) 2_665 8_556
Ge1 O3 Cs1 144.1(3) . 8_556
Cs6 O3 Cs1 42.9(7) 7_556 8_556
Cs6 O3 Cs1 20.2(8) 8_556 8_556
Cs1 O3 Cs1 38.7(4) 5 8_556
Cs1 O3 Cs1 38.7(5) 6 8_556
Cs6 O3 Cs1 16.9(7) 5 8_556
Cs6 O3 Cs1 43.2(7) 6 8_556
Cs2 O3 Cs1 47.9(6) 5 8_556
Cs2 O3 Cs1 47.2(6) 6 8_556
Cs2 Cs1 Cs6 131(3) . 3_556
Cs2 Cs1 Cs6 140(2) . .
Cs6 Cs1 Cs6 87(4) 3_556 .
Cs2 Cs1 Cs3 11.6(11) . .
Cs6 Cs1 Cs3 140(2) 3_556 .
Cs6 Cs1 Cs3 128.5(18) . .
Cs2 Cs1 Cs1 131.9(11) . 3_556
Cs6 Cs1 Cs1 6(2) 3_556 3_556
Cs6 Cs1 Cs1 86.9(18) . 3_556
Cs3 Cs1 Cs1 141.7(7) . 3_556
Cs2 Cs1 Cs1 136.9(12) . 4_556
Cs6 Cs1 Cs1 88(2) 3_556 4_556
Cs6 Cs1 Cs1 4.7(17) . 4_556
Cs3 Cs1 Cs1 125.4(5) . 4_556
Cs1 Cs1 Cs1 88.79(17) 3_556 4_556
Cs2 Cs1 Cs4 4.9(11) . .
Cs6 Cs1 Cs4 134(2) 3_556 .
Cs6 Cs1 Cs4 135.3(18) . .
Cs3 Cs1 Cs4 6.8(3) . .
Cs1 Cs1 Cs4 135.7(5) 3_556 .
Cs1 Cs1 Cs4 132.2(5) 4_556 .
Cs2 Cs1 Cs6 152.3(14) . 2
Cs6 Cs1 Cs6 23.6(19) 3_556 2
Cs6 Cs1 Cs6 63(2) . 2
Cs3 Cs1 Cs6 157.4(11) . 2
Cs1 Cs1 Cs6 24.8(9) 3_556 2
Cs1 Cs1 Cs6 64.5(10) 4_556 2
Cs4 Cs1 Cs6 154.2(11) . 2
Cs2 Cs1 Cs6 154.3(16) . 4_556
Cs6 Cs1 Cs6 60(3) 3_556 4_556
Cs6 Cs1 Cs6 29.5(17) . 4_556
Cs3 Cs1 Cs6 144.5(10) . 4_556
Cs1 Cs1 Cs6 61.4(9) 3_556 4_556
Cs1 Cs1 Cs6 29.5(9) 4_556 4_556
Cs4 Cs1 Cs6 150.0(11) . 4_556
Cs6 Cs1 Cs6 36.6(8) 2 4_556
Cs2 Cs1 Cs2 129.4(10) . 4_556
Cs6 Cs1 Cs2 98(2) 3_556 4_556
Cs6 Cs1 Cs2 11.1(18) . 4_556
Cs3 Cs1 Cs2 118.3(4) . 4_556
Cs1 Cs1 Cs2 97.8(3) 3_556 4_556
Cs1 Cs1 Cs2 10.7(3) 4_556 4_556
Cs4 Cs1 Cs2 125.0(2) . 4_556
Cs6 Cs1 Cs2 74.1(9) 2 4_556
Cs6 Cs1 Cs2 40.0(8) 4_556 4_556
Cs2 Cs1 Cs2 125.2(9) . 3_556
Cs6 Cs1 Cs2 14(2) 3_556 3_556
Cs6 Cs1 Cs2 94.5(18) . 3_556
Cs3 Cs1 Cs2 135.9(6) . 3_556
Cs1 Cs1 Cs2 9.7(4) 3_556 3_556
Cs1 Cs1 Cs2 96.8(3) 4_556 3_556
Cs4 Cs1 Cs2 129.4(5) . 3_556
Cs6 Cs1 Cs2 33.9(10) 2 3_556
Cs6 Cs1 Cs2 70.4(9) 4_556 3_556
Cs2 Cs1 Cs2 105.3(4) 4_556 3_556
Cs2 Cs1 Cs3 10.4(10) . 2_655
Cs6 Cs1 Cs3 135(2) 3_556 2_655
Cs6 Cs1 Cs3 138.9(18) . 2_655
Cs3 Cs1 Cs3 17.1(3) . 2_655
Cs1 Cs1 Cs3 134.2(4) 3_556 2_655
Cs1 Cs1 Cs3 137.0(4) 4_556 2_655
Cs4 Cs1 Cs3 13.0(7) . 2_655
Cs6 Cs1 Cs3 157.8(10) 2 2_655
Cs6 Cs1 Cs3 161.2(10) 4_556 2_655
Cs2 Cs1 Cs3 127.9(3) 4_556 2_655
Cs2 Cs1 Cs3 126.1(5) 3_556 2_655
Cs2 Cs1 O2 79.1(9) . .
Cs6 Cs1 O2 147(2) 3_556 .
Cs6 Cs1 O2 71.0(17) . .
Cs3 Cs1 O2 72.5(4) . .
Cs1 Cs1 O2 142.4(10) 3_556 .
Cs1 Cs1 O2 71.6(7) 4_556 .
Cs4 Cs1 O2 76.9(6) . .
Cs6 Cs1 O2 128.6(12) 2 .
Cs6 Cs1 O2 100.5(9) 4_556 .
Cs2 Cs1 O2 60.9(6) 4_556 .
Cs2 Cs1 O2 141.3(6) 3_556 .
Cs3 Cs1 O2 72.4(4) 2_655 .
Cs2 Cs1 Cs1 156.5(11) . 2
Cs6 Cs1 Cs1 44(2) 3_556 2
Cs6 Cs1 Cs1 45.2(17) . 2
Cs3 Cs1 Cs1 151.8(3) . 2
Cs1 Cs1 Cs1 45.60(8) 3_556 2
Cs1 Cs1 Cs1 45.60(9) 4_556 2
Cs4 Cs1 Cs1 154.4(7) . 2
Cs6 Cs1 Cs1 21.0(9) 2 2
Cs6 Cs1 Cs1 16.3(9) 4_556 2
Cs2 Cs1 Cs1 56.0(3) 4_556 2
Cs2 Cs1 Cs1 54.9(3) 3_556 2
Cs3 Cs1 Cs1 166.9(5) 2_655 2
O2 Cs1 Cs1 115.5(5) . 2
Cs2 Cs1 O2 65.6(11) . 3_556
Cs6 Cs1 O2 66(2) 3_556 3_556
Cs6 Cs1 O2 150.9(18) . 3_556
Cs3 Cs1 O2 75.7(6) . 3_556
Cs1 Cs1 O2 66.4(3) 3_556 3_556
Cs1 Cs1 O2 150.6(3) 4_556 3_556
Cs4 Cs1 O2 69.4(5) . 3_556
Cs6 Cs1 O2 88.7(10) 2 3_556
Cs6 Cs1 O2 121.4(9) 4_556 3_556
Cs2 Cs1 O2 161.3(2) 4_556 3_556
Cs2 Cs1 O2 60.3(4) 3_556 3_556
Cs3 Cs1 O2 69.1(5) 2_655 3_556
O2 Cs1 O2 137.7(6) . 3_556
Cs1 Cs1 O2 105.7(4) 2 3_556
Cs2 Cs1 O3 95.9(15) . 5_444
Cs6 Cs1 O3 72(2) 3_556 5_444
Cs6 Cs1 O3 81.4(17) . 5_444
Cs3 Cs1 O3 92.2(7) . 5_444
Cs1 Cs1 O3 77.6(3) 3_556 5_444
Cs1 Cs1 O3 77.6(3) 4_556 5_444
Cs4 Cs1 O3 93.7(9) . 5_444
Cs6 Cs1 O3 69.1(9) 2 5_444
Cs6 Cs1 O3 63.2(9) 4_556 5_444
Cs2 Cs1 O3 85.2(2) 4_556 5_444
Cs2 Cs1 O3 84.6(3) 3_556 5_444
Cs3 Cs1 O3 106.2(8) 2_655 5_444
O2 Cs1 O3 126.0(2) . 5_444
Cs1 Cs1 O3 60.8(4) 2 5_444
O2 Cs1 O3 81.8(2) 3_556 5_444
Cs2 Cs1 O1 96.0(9) . 2_655
Cs6 Cs1 O1 82(2) 3_556 2_655
Cs6 Cs1 O1 104(2) . 2_655
Cs3 Cs1 O1 103.6(5) . 2_655
Cs1 Cs1 O1 76.9(8) 3_556 2_655
Cs1 Cs1 O1 108.5(9) 4_556 2_655
Cs4 Cs1 O1 99.8(7) . 2_655
Cs6 Cs1 O1 90.0(10) 2 2_655
Cs6 Cs1 O1 109.2(11) 4_556 2_655
Cs2 Cs1 O1 104.9(6) 4_556 2_655
Cs2 Cs1 O1 69.2(6) 3_556 2_655
Cs3 Cs1 O1 87.0(4) 2_655 2_655
O2 Cs1 O1 79.46(16) . 2_655
Cs1 Cs1 O1 104.4(4) 2 2_655
O2 Cs1 O1 81.86(19) 3_556 2_655
O3 Cs1 O1 153.6(4) 5_444 2_655
Cs2 Cs1 Cs5 27.2(12) . .
Cs6 Cs1 Cs5 121(2) 3_556 .
Cs6 Cs1 Cs5 127.4(19) . .
Cs3 Cs1 Cs5 24.2(4) . .
Cs1 Cs1 Cs5 125.1(5) 3_556 .
Cs1 Cs1 Cs5 122.9(5) 4_556 .
Cs4 Cs1 Cs5 24.7(6) . .
Cs6 Cs1 Cs5 133.7(10) 2 .
Cs6 Cs1 Cs5 128.6(9) 4_556 .
Cs2 Cs1 Cs5 120.5(2) 4_556 .
Cs2 Cs1 Cs5 123.4(3) 3_556 .
Cs3 Cs1 Cs5 37.3(5) 2_655 .
O2 Cs1 Cs5 92.3(5) . .
Cs1 Cs1 Cs5 129.8(2) 2 .
O2 Cs1 Cs5 66.7(4) 3_556 .
O3 Cs1 Cs5 69.0(4) 5_444 .
O1 Cs1 Cs5 122.1(6) 2_655 .
Cs2 Cs1 Cs3 116.7(10) . 3_556
Cs6 Cs1 Cs3 26(2) 3_556 3_556
Cs6 Cs1 Cs3 103(2) . 3_556
Cs3 Cs1 Cs3 128.1(7) . 3_556
Cs1 Cs1 Cs3 21.5(6) 3_556 3_556
Cs1 Cs1 Cs3 106.2(6) 4_556 3_556
Cs4 Cs1 Cs3 121.3(5) . 3_556
Cs6 Cs1 Cs3 45.2(10) 2 3_556
Cs6 Cs1 Cs3 81.3(10) 4_556 3_556
Cs2 Cs1 Cs3 113.6(5) 4_556 3_556
Cs2 Cs1 Cs3 11.8(5) 3_556 3_556
Cs3 Cs1 Cs3 116.0(5) 2_655 3_556
O2 Cs1 Cs3 136.8(4) . 3_556
Cs1 Cs1 Cs3 66.2(4) 2 3_556
O2 Cs1 Cs3 54.33(18) 3_556 3_556
O3 Cs1 Cs3 93.7(3) 5_444 3_556
O1 Cs1 Cs3 59.9(3) 2_655 3_556
Cs5 Cs1 Cs3 120.4(4) . 3_556
Cs2 Cs1 O1 79.8(14) . 3_566
Cs6 Cs1 O1 116(2) 3_556 3_566
Cs6 Cs1 O1 69.1(18) . 3_566
Cs3 Cs1 O1 69.6(5) . 3_566
Cs1 Cs1 O1 121.3(3) 3_556 3_566
Cs1 Cs1 O1 64.5(3) 4_556 3_566
Cs4 Cs1 O1 75.2(7) . 3_566
Cs6 Cs1 O1 103.4(9) 2 3_566
Cs6 Cs1 O1 75.0(9) 4_556 3_566
Cs2 Cs1 O1 64.3(2) 4_556 3_566
Cs2 Cs1 O1 129.9(3) 3_556 3_566
Cs3 Cs1 O1 86.5(6) 2_655 3_566
O2 Cs1 O1 79.4(2) . 3_566
Cs1 Cs1 O1 85.0(4) 2 3_566
O2 Cs1 O1 114.3(5) 3_556 3_566
O3 Cs1 O1 47.24(12) 5_444 3_566
O1 Cs1 O1 158.8(2) 2_655 3_566
Cs5 Cs1 O1 58.8(3) . 3_566
Cs3 Cs1 O1 140.3(4) 3_556 3_566
Cs1 Cs2 Cs3 159(2) . .
Cs1 Cs2 Cs6 29.7(17) . 3_556
Cs3 Cs2 Cs6 162.4(16) . 3_556
Cs1 Cs2 Cs4 173.1(16) . .
Cs3 Cs2 Cs4 14.2(9) . .
Cs6 Cs2 Cs4 154.7(15) 3_556 .
Cs1 Cs2 Cs6 26.0(16) . .
Cs3 Cs2 Cs6 133.3(17) . .
Cs6 Cs2 Cs6 54(2) 3_556 .
Cs4 Cs2 Cs6 147.5(14) . .
Cs1 Cs2 Cs3 166.6(12) . 2_655
Cs3 Cs2 Cs3 27.1(11) . 2_655
Cs6 Cs2 Cs3 153.3(15) 3_556 2_655
Cs4 Cs2 Cs3 17.1(9) . 2_655
Cs6 Cs2 Cs3 151.1(14) . 2_655
Cs1 Cs2 Cs5 146.3(16) . .
Cs3 Cs2 Cs5 30.2(6) . .
Cs6 Cs2 Cs5 132.2(14) 3_556 .
Cs4 Cs2 Cs5 30.3(9) . .
Cs6 Cs2 Cs5 133.4(13) . .
Cs3 Cs2 Cs5 46.9(7) 2_655 .
Cs1 Cs2 Cs1 37.4(10) . 3_556
Cs3 Cs2 Cs1 158.6(10) . 3_556
Cs6 Cs2 Cs1 8.7(14) 3_556 3_556
Cs4 Cs2 Cs1 147.8(6) . 3_556
Cs6 Cs2 Cs1 62.6(14) . 3_556
Cs3 Cs2 Cs1 144.6(4) 2_655 3_556
Cs5 Cs2 Cs1 129.9(3) . 3_556
Cs1 Cs2 Cs1 33.4(10) . 4_556
Cs3 Cs2 Cs1 125.7(13) . 4_556
Cs6 Cs2 Cs1 60.6(14) 3_556 4_556
Cs4 Cs2 Cs1 139.9(7) . 4_556
Cs6 Cs2 Cs1 7.9(12) . 4_556
Cs3 Cs2 Cs1 145.6(7) 2_655 4_556
Cs5 Cs2 Cs1 126.2(4) . 4_556
Cs1 Cs2 Cs1 69.1(5) 3_556 4_556
Cs1 Cs2 O2 102.3(14) . 3_556
Cs3 Cs2 O2 96.0(14) . 3_556
Cs6 Cs2 O2 72.8(14) 3_556 3_556
Cs4 Cs2 O2 83.1(8) . 3_556
Cs6 Cs2 O2 126.7(17) . 3_556
Cs3 Cs2 O2 82.1(8) 2_655 3_556
Cs5 Cs2 O2 77.7(6) . 3_556
Cs1 Cs2 O2 64.9(6) 3_556 3_556
Cs1 Cs2 O2 132.1(9) 4_556 3_556
Cs1 Cs2 Cs2 155.8(11) . 2_655
Cs3 Cs2 Cs2 32.4(10) . 2_655
Cs6 Cs2 Cs2 155.0(15) 3_556 2_655
Cs4 Cs2 Cs2 26.4(10) . 2_655
Cs6 Cs2 Cs2 142.4(13) . 2_655
Cs3 Cs2 Cs2 11.1(4) 2_655 2_655
Cs5 Cs2 Cs2 56.7(6) . 2_655
Cs1 Cs2 Cs2 146.8(5) 3_556 2_655
Cs1 Cs2 Cs2 138.4(7) 4_556 2_655
O2 Cs2 Cs2 89.4(9) 3_556 2_655
Cs1 Cs2 O2 88.0(9) . .
Cs3 Cs2 O2 79.7(11) . .
Cs6 Cs2 O2 116.3(17) 3_556 .
Cs4 Cs2 O2 88.9(10) . .
Cs6 Cs2 O2 69.1(12) . .
Cs3 Cs2 O2 83.1(9) 2_655 .
Cs5 Cs2 O2 106.6(9) . .
Cs1 Cs2 O2 121.7(10) 3_556 .
Cs1 Cs2 O2 66.3(8) 4_556 .
O2 Cs2 O2 154.3(8) 3_556 .
Cs2 Cs2 O2 73.4(7) 2_655 .
Cs1 Cs2 Cs6 21.7(12) . 2
Cs3 Cs2 Cs6 161.2(12) . 2
Cs6 Cs2 Cs6 10.6(14) 3_556 2
Cs4 Cs2 Cs6 160.6(11) . 2
Cs6 Cs2 Cs6 44.4(19) . 2
Cs3 Cs2 Cs6 163.8(9) 2_655 2
Cs5 Cs2 Cs6 132.7(9) . 2
Cs1 Cs2 Cs6 19.3(7) 3_556 2
Cs1 Cs2 Cs6 50.4(9) 4_556 2
O2 Cs2 Cs6 82.3(10) 3_556 2
Cs2 Cs2 Cs6 164.7(9) 2_655 2
O2 Cs2 Cs6 109.7(12) . 2
Cs1 Cs2 Cs6 20.2(13) . 4_556
Cs3 Cs2 Cs6 141.1(14) . 4_556
Cs6 Cs2 Cs6 39.6(19) 3_556 4_556
Cs4 Cs2 Cs6 153.5(11) . 4_556
Cs6 Cs2 Cs6 19.7(14) . 4_556
Cs3 Cs2 Cs6 167.0(9) 2_655 4_556
Cs5 Cs2 Cs6 127.4(8) . 4_556
Cs1 Cs2 Cs6 48.3(7) 3_556 4_556
Cs1 Cs2 Cs6 23.1(7) 4_556 4_556
O2 Cs2 Cs6 109.1(11) 3_556 4_556
Cs2 Cs2 Cs6 161.5(9) 2_655 4_556
O2 Cs2 Cs6 88.7(10) . 4_556
Cs6 Cs2 Cs6 29.0(7) 2 4_556
Cs1 Cs2 Cs2 44.8(8) . 3_556
Cs3 Cs2 Cs2 154.0(12) . 3_556
Cs6 Cs2 Cs2 18.0(14) 3_556 3_556
Cs4 Cs2 Cs2 141.1(6) . 3_556
Cs6 Cs2 Cs2 70.5(13) . 3_556
Cs3 Cs2 Cs2 135.6(5) 2_655 3_556
Cs5 Cs2 Cs2 128.9(4) . 3_556
Cs1 Cs2 Cs2 9.4(3) 3_556 3_556
Cs1 Cs2 Cs2 77.5(3) 4_556 3_556
O2 Cs2 Cs2 58.1(7) 3_556 3_556
Cs2 Cs2 Cs2 137.3(7) 2_655 3_556
O2 Cs2 Cs2 124.3(7) . 3_556
Cs6 Cs2 Cs2 28.5(8) 2 3_556
Cs6 Cs2 Cs2 57.4(7) 4_556 3_556
Cs1 Cs2 Cs2 41.1(8) . 4_556
Cs3 Cs2 Cs2 118.5(13) . 4_556
Cs6 Cs2 Cs2 69.6(14) 3_556 4_556
Cs4 Cs2 Cs2 132.6(7) . 4_556
Cs6 Cs2 Cs2 15.4(13) . 4_556
Cs3 Cs2 Cs2 136.1(6) 2_655 4_556
Cs5 Cs2 Cs2 124.5(5) . 4_556
Cs1 Cs2 Cs2 77.9(3) 3_556 4_556
Cs1 Cs2 Cs2 10.0(2) 4_556 4_556
O2 Cs2 Cs2 141.8(8) 3_556 4_556
Cs2 Cs2 Cs2 128.5(6) 2_655 4_556
O2 Cs2 Cs2 56.5(7) . 4_556
Cs6 Cs2 Cs2 59.7(8) 2 4_556
Cs6 Cs2 Cs2 33.0(7) 4_556 4_556
Cs2 Cs2 Cs2 85.85(13) 3_556 4_556
Cs1 Cs2 O3 72.4(16) . 5_444
Cs3 Cs2 O3 100.2(6) . 5_444
Cs6 Cs2 O3 65.5(15) 3_556 5_444
Cs4 Cs2 O3 104.4(11) . 5_444
Cs6 Cs2 O3 71.4(13) . 5_444
Cs3 Cs2 O3 121.0(7) 2_655 5_444
Cs5 Cs2 O3 74.2(3) . 5_444
Cs1 Cs2 O3 69.2(3) 3_556 5_444
Cs1 Cs2 O3 68.8(3) 4_556 5_444
O2 Cs2 O3 82.7(3) 3_556 5_444
Cs2 Cs2 O3 130.8(6) 2_655 5_444
O2 Cs2 O3 122.9(6) . 5_444
Cs6 Cs2 O3 61.0(9) 2 5_444
Cs6 Cs2 O3 56.1(8) 4_556 5_444
Cs2 Cs2 O3 75.9(4) 3_556 5_444
Cs2 Cs2 O3 75.9(4) 4_556 5_444
Cs1 Cs2 O1 72.3(9) . 2_655
Cs3 Cs2 O1 120.7(15) . 2_655
Cs6 Cs2 O1 72.4(15) 3_556 2_655
Cs4 Cs2 O1 112.9(12) . 2_655
Cs6 Cs2 O1 86.4(14) . 2_655
Cs3 Cs2 O1 95.9(7) 2_655 2_655
Cs5 Cs2 O1 139.7(11) . 2_655
Cs1 Cs2 O1 68.7(8) 3_556 2_655
Cs1 Cs2 O1 92.9(8) 4_556 2_655
O2 Cs2 O1 82.8(3) 3_556 2_655
Cs2 Cs2 O1 88.4(7) 2_655 2_655
O2 Cs2 O1 77.97(19) . 2_655
Cs6 Cs2 O1 77.8(9) 2 2_655
Cs6 Cs2 O1 92.3(10) 4_556 2_655
Cs2 Cs2 O1 62.7(7) 3_556 2_655
Cs2 Cs2 O1 92.1(6) 4_556 2_655
O3 Cs2 O1 137.7(11) 5_444 2_655
Cs1 Cs2 O1 88.9(15) . 3_566
Cs3 Cs2 O1 72.5(8) . 3_566
Cs6 Cs2 O1 101.5(16) 3_556 3_566
Cs4 Cs2 O1 84.6(9) . 3_566
Cs6 Cs2 O1 69.0(13) . 3_566
Cs3 Cs2 O1 99.6(7) 2_655 3_566
Cs5 Cs2 O1 64.5(3) . 3_566
Cs1 Cs2 O1 108.5(5) 3_556 3_566
Cs1 Cs2 O1 61.7(3) 4_556 3_566
O2 Cs2 O1 122.2(2) 3_556 3_566
Cs2 Cs2 O1 102.9(7) 2_655 3_566
O2 Cs2 O1 81.0(3) . 3_566
Cs6 Cs2 O1 92.4(10) 2 3_566
Cs6 Cs2 O1 69.0(8) 4_556 3_566
Cs2 Cs2 O1 117.3(5) 3_556 3_566
Cs2 Cs2 O1 60.8(5) 4_556 3_566
O3 Cs2 O1 46.82(19) 5_444 3_566
O1 Cs2 O1 152.1(8) 2_655 3_566
Cs1 Cs2 O2 116.0(11) . 2_655
Cs3 Cs2 O2 82.7(16) . 2_655
Cs6 Cs2 O2 101.5(14) 3_556 2_655
Cs4 Cs2 O2 70.5(10) . 2_655
Cs6 Cs2 O2 133.8(14) . 2_655
Cs3 Cs2 O2 55.7(6) 2_655 2_655
Cs5 Cs2 O2 92.6(9) . 2_655
Cs1 Cs2 O2 93.6(6) 3_556 2_655
Cs1 Cs2 O2 140.3(7) 4_556 2_655
O2 Cs2 O2 56.9(3) 3_556 2_655
Cs2 Cs2 O2 53.6(6) 2_655 2_655
O2 Cs2 O2 97.4(5) . 2_655
Cs6 Cs2 O2 111.3(9) 2 2_655
Cs6 Cs2 O2 135.9(10) 4_556 2_655
Cs2 Cs2 O2 84.3(7) 3_556 2_655
Cs2 Cs2 O2 137.9(5) 4_556 2_655
O3 Cs2 O2 139.5(3) 5_444 2_655
O1 Cs2 O2 47.47(19) 2_655 2_655
O1 Cs2 O2 155.1(12) 3_566 2_655
Cs2 Cs3 Cs4 152.2(13) . .
Cs2 Cs3 Cs1 9.4(11) . .
Cs4 Cs3 Cs1 161.6(8) . .
Cs2 Cs3 Cs3 139.3(12) . 2_655
Cs4 Cs3 Cs3 22.8(19) . 2_655
Cs1 Cs3 Cs3 147.2(5) . 2_655
Cs2 Cs3 Cs5 137.8(7) . .
Cs4 Cs3 Cs5 43.8(17) . .
Cs1 Cs3 Cs5 138.3(5) . .
Cs3 Cs3 Cs5 66.6(4) 2_655 .
Cs2 Cs3 Cs2 136.5(12) . 2_655
Cs4 Cs3 Cs2 34.0(19) . 2_655
Cs1 Cs3 Cs2 142.0(7) . 2_655
Cs3 Cs3 Cs2 13.6(5) 2_655 2_655
Cs5 Cs3 Cs2 76.8(8) . 2_655
Cs2 Cs3 Cs6 11.5(11) . 3_556
Cs4 Cs3 Cs6 147.4(10) . 3_556
Cs1 Cs3 Cs6 16.2(9) . 3_556
Cs3 Cs3 Cs6 141.7(10) 2_655 3_556
Cs5 Cs3 Cs6 126.4(10) . 3_556
Cs2 Cs3 Cs6 142.8(10) 2_655 3_556
Cs2 Cs3 Cs6 32.3(15) . .
Cs4 Cs3 Cs6 175.2(13) . .
Cs1 Cs3 Cs6 23.0(10) . .
Cs3 Cs3 Cs6 156.8(9) 2_655 .
Cs5 Cs3 Cs6 135.9(10) . .
Cs2 Cs3 Cs6 144.5(10) 2_655 .
Cs6 Cs3 Cs6 37.4(15) 3_556 .
Cs2 Cs3 O2 84.2(12) . .
Cs4 Cs3 O2 112.6(15) . .
Cs1 Cs3 O2 78.9(8) . .
Cs3 Cs3 O2 97.7(8) 2_655 .
Cs5 Cs3 O2 132.0(7) . .
Cs2 Cs3 O2 84.2(4) 2_655 .
Cs6 Cs3 O2 94.7(11) 3_556 .
Cs6 Cs3 O2 63.8(9) . .
Cs2 Cs3 Cs1 133.6(10) . 2_655
Cs4 Cs3 Cs1 36.8(19) . 2_655
Cs1 Cs3 Cs1 139.0(7) . 2_655
Cs3 Cs3 Cs1 15.7(6) 2_655 2_655
Cs5 Cs3 Cs1 79.8(8) . 2_655
Cs2 Cs3 Cs1 3.0(2) 2_655 2_655
Cs6 Cs3 Cs1 140.2(10) 3_556 2_655
Cs6 Cs3 Cs1 141.8(10) . 2_655
O2 Cs3 Cs1 82.4(3) . 2_655
Cs2 Cs3 Cs5 131.3(7) . 7
Cs4 Cs3 Cs5 52.1(19) . 7
Cs1 Cs3 Cs5 130.8(4) . 7
Cs3 Cs3 Cs5 74.8(3) 2_655 7
Cs5 Cs3 Cs5 8.3(3) . 7
Cs2 Cs3 Cs5 85.0(7) 2_655 7
Cs6 Cs3 Cs5 120.0(9) 3_556 7
Cs6 Cs3 Cs5 127.7(9) . 7
O2 Cs3 Cs5 133.1(6) . 7
Cs1 Cs3 Cs5 88.0(7) 2_655 7
Cs2 Cs3 O2 68.7(9) . 3_556
Cs4 Cs3 O2 85.9(4) . 3_556
Cs1 Cs3 O2 76.9(4) . 3_556
Cs3 Cs3 O2 88.1(4) 2_655 3_556
Cs5 Cs3 O2 83.8(3) . 3_556
Cs2 Cs3 O2 98.3(3) 2_655 3_556
Cs6 Cs3 O2 61.5(9) 3_556 3_556
Cs6 Cs3 O2 98.8(11) . 3_556
O2 Cs3 O2 143.0(7) . 3_556
Cs1 Cs3 O2 98.1(3) 2_655 3_556
Cs5 Cs3 O2 83.7(3) 7 3_556
Cs2 Cs3 O1 93.4(13) . 3_566
Cs4 Cs3 O1 109.7(16) . 3_566
Cs1 Cs3 O1 85.1(5) . 3_566
Cs3 Cs3 O1 127.3(8) 2_655 3_566
Cs5 Cs3 O1 73.6(3) . 3_566
Cs2 Cs3 O1 126.8(8) 2_655 3_566
Cs6 Cs3 O1 89.9(10) 3_556 3_566
Cs6 Cs3 O1 67.4(9) . 3_566
O2 Cs3 O1 84.1(2) . 3_566
Cs1 Cs3 O1 128.8(7) 2_655 3_566
Cs5 Cs3 O1 66.9(3) 7 3_566
O2 Cs3 O1 120.9(2) 3_556 3_566
Cs2 Cs3 Cs1 42.5(15) . 4_556
Cs4 Cs3 Cs1 165.3(10) . 4_556
Cs1 Cs3 Cs1 33.1(6) . 4_556
Cs3 Cs3 Cs1 157.4(6) 2_655 4_556
Cs5 Cs3 Cs1 129.9(3) . 4_556
Cs2 Cs3 Cs1 143.9(4) 2_655 4_556
Cs6 Cs3 Cs1 46.6(10) 3_556 4_556
Cs6 Cs3 Cs1 10.3(9) . 4_556
O2 Cs3 Cs1 60.0(4) . 4_556
Cs1 Cs3 Cs1 141.7(3) 2_655 4_556
Cs5 Cs3 Cs1 122.0(2) 7 4_556
O2 Cs3 Cs1 107.5(8) 3_556 4_556
O1 Cs3 Cs1 58.5(2) 3_566 4_556
Cs2 Cs3 O2 140.3(12) . 4_656
Cs4 Cs3 O2 64.2(8) . 4_656
Cs1 Cs3 O2 132.7(6) . 4_656
Cs3 Cs3 O2 64.3(8) 2_655 4_656
Cs5 Cs3 O2 75.0(6) . 4_656
Cs2 Cs3 O2 56.8(5) 2_655 4_656
Cs6 Cs3 O2 148.4(10) 3_556 4_656
Cs6 Cs3 O2 111.1(9) . 4_656
O2 Cs3 O2 57.8(2) . 4_656
Cs1 Cs3 O2 57.9(4) 2_655 4_656
Cs5 Cs3 O2 78.2(5) 7 4_656
O2 Cs3 O2 150.1(7) 3_556 4_656
O1 Cs3 O2 73.2(3) 3_566 4_656
Cs1 Cs3 O2 102.3(4) 4_556 4_656
Cs2 Cs3 Cs1 16.4(7) . 3_556
Cs4 Cs3 Cs1 139.9(5) . 3_556
Cs1 Cs3 Cs1 23.1(3) . 3_556
Cs3 Cs3 Cs1 135.4(6) 2_655 3_556
Cs5 Cs3 Cs1 122.8(3) . 3_556
Cs2 Cs3 Cs1 138.2(5) 2_655 3_556
Cs6 Cs3 Cs1 7.5(9) 3_556 3_556
Cs6 Cs3 Cs1 44.8(10) . 3_556
O2 Cs3 Cs1 100.6(7) . 3_556
Cs1 Cs3 Cs1 136.0(4) 2_655 3_556
Cs5 Cs3 Cs1 117.3(2) 7 3_556
O2 Cs3 Cs1 54.1(3) 3_556 3_556
O1 Cs3 Cs1 95.0(6) 3_566 3_556
Cs1 Cs3 Cs1 54.1(7) 4_556 3_556
O2 Cs3 Cs1 155.7(6) 4_656 3_556
Cs2 Cs3 O2 83.9(12) . 2_655
Cs4 Cs3 O2 72.2(14) . 2_655
Cs1 Cs3 O2 92.3(5) . 2_655
Cs3 Cs3 O2 55.6(3) 2_655 2_655
Cs5 Cs3 O2 106.7(5) . 2_655
Cs2 Cs3 O2 56.7(2) 2_655 2_655
Cs6 Cs3 O2 86.9(9) 3_556 2_655
Cs6 Cs3 O2 110.8(12) . 2_655
O2 Cs3 O2 98.2(3) . 2_655
Cs1 Cs3 O2 54.70(18) 2_655 2_655
Cs5 Cs3 O2 113.0(5) 7 2_655
O2 Cs3 O2 55.66(17) 3_556 2_655
O1 Cs3 O2 176.2(5) 3_566 2_655
Cs1 Cs3 O2 120.1(7) 4_556 2_655
O2 Cs3 O2 110.6(4) 4_656 2_655
Cs1 Cs3 O2 81.6(4) 3_556 2_655
Cs2 Cs3 O3 66.5(9) . 5_444
Cs4 Cs3 O3 119.3(18) . 5_444
Cs1 Cs3 O3 63.1(4) . 5_444
Cs3 Cs3 O3 141.2(3) 2_655 5_444
Cs5 Cs3 O3 76.5(3) . 5_444
Cs2 Cs3 O3 153.2(8) 2_655 5_444
Cs6 Cs3 O3 57.2(9) 3_556 5_444
Cs6 Cs3 O3 61.8(9) . 5_444
O2 Cs3 O3 116.2(5) . 5_444
Cs1 Cs3 O3 156.1(7) 2_655 5_444
Cs5 Cs3 O3 68.43(18) 7 5_444
O2 Cs3 O3 76.2(2) 3_556 5_444
O1 Cs3 O3 45.91(12) 3_566 5_444
Cs1 Cs3 O3 60.4(5) 4_556 5_444
O2 Cs3 O3 117.8(3) 4_656 5_444
Cs1 Cs3 O3 58.7(4) 3_556 5_444
O2 Cs3 O3 130.3(4) 2_655 5_444
Cs2 Cs3 Cs2 50.0(16) . 4_556
Cs4 Cs3 Cs2 157.3(9) . 4_556
Cs1 Cs3 Cs2 40.8(7) . 4_556
Cs3 Cs3 Cs2 148.9(7) 2_655 4_556
Cs5 Cs3 Cs2 130.9(3) . 4_556
Cs2 Cs3 Cs2 135.4(5) 2_655 4_556
Cs6 Cs3 Cs2 55.3(11) 3_556 4_556
Cs6 Cs3 Cs2 18.0(10) . 4_556
O2 Cs3 Cs2 51.2(5) . 4_556
Cs1 Cs3 Cs2 133.5(4) 2_655 4_556
Cs5 Cs3 Cs2 123.7(2) 7 4_556
O2 Cs3 Cs2 116.6(8) 3_556 4_556
O1 Cs3 Cs2 57.5(3) 3_566 4_556
Cs1 Cs3 Cs2 9.5(2) 4_556 4_556
O2 Cs3 Cs2 93.3(5) 4_656 4_556
Cs1 Cs3 Cs2 62.8(8) 3_556 4_556
O2 Cs3 Cs2 121.8(6) 2_655 4_556
O3 Cs3 Cs2 67.3(4) 5_444 4_556
Cs3 Cs4 Cs3 134(4) 2_655 .
Cs3 Cs4 Cs5 112.8(19) 2_655 .
Cs3 Cs4 Cs5 112.8(19) . .
Cs3 Cs4 Cs2 13.6(6) 2_655 2_655
Cs3 Cs4 Cs2 129(3) . 2_655
Cs5 Cs4 Cs2 116.4(10) . 2_655
Cs3 Cs4 Cs2 129(3) 2_655 .
Cs3 Cs4 Cs2 13.6(6) . .
Cs5 Cs4 Cs2 116.4(10) . .
Cs2 Cs4 Cs2 127(2) 2_655 .
Cs3 Cs4 Cs1 130(2) 2_655 .
Cs3 Cs4 Cs1 11.6(6) . .
Cs5 Cs4 Cs1 115.5(7) . .
Cs2 Cs4 Cs1 128.0(16) 2_655 .
Cs2 Cs4 Cs1 2.0(5) . .
Cs3 Cs4 Cs1 11.6(6) 2_655 2_655
Cs3 Cs4 Cs1 130(2) . 2_655
Cs5 Cs4 Cs1 115.5(7) . 2_655
Cs2 Cs4 Cs1 2.0(5) 2_655 2_655
Cs2 Cs4 Cs1 128.0(16) . 2_655
Cs1 Cs4 Cs1 128.9(14) . 2_655
Cs3 Cs4 Cs5 112.8(19) 2_655 7
Cs3 Cs4 Cs5 112.8(19) . 7
Cs5 Cs4 Cs5 0.0 . 7
Cs2 Cs4 Cs5 116.4(10) 2_655 7
Cs2 Cs4 Cs5 116.4(10) . 7
Cs1 Cs4 Cs5 115.5(7) . 7
Cs1 Cs4 Cs5 115.5(7) 2_655 7
Cs3 Cs4 Cs6 23.9(8) 2_655 4_656
Cs3 Cs4 Cs6 131(2) . 4_656
Cs5 Cs4 Cs6 109.8(9) . 4_656
Cs2 Cs4 Cs6 12.2(7) 2_655 4_656
Cs2 Cs4 Cs6 132.5(16) . 4_656
Cs1 Cs4 Cs6 132.9(13) . 4_656
Cs1 Cs4 Cs6 13.4(7) 2_655 4_656
Cs5 Cs4 Cs6 109.8(9) 7 4_656
Cs3 Cs4 Cs6 131(2) 2_655 3_556
Cs3 Cs4 Cs6 23.9(8) . 3_556
Cs5 Cs4 Cs6 109.8(9) . 3_556
Cs2 Cs4 Cs6 132.5(16) 2_655 3_556
Cs2 Cs4 Cs6 12.2(7) . 3_556
Cs1 Cs4 Cs6 13.4(7) . 3_556
Cs1 Cs4 Cs6 132.9(13) 2_655 3_556
Cs5 Cs4 Cs6 109.8(9) 7 3_556
Cs6 Cs4 Cs6 140.4(17) 4_656 3_556
Cs3 Cs4 O2 78.2(5) 2_655 4_656
Cs3 Cs4 O2 101.6(8) . 4_656
Cs5 Cs4 O2 90.2(5) . 4_656
Cs2 Cs4 O2 65.9(4) 2_655 4_656
Cs2 Cs4 O2 113.9(6) . 4_656
Cs1 Cs4 O2 112.3(4) . 4_656
Cs1 Cs4 O2 67.5(2) 2_655 4_656
Cs5 Cs4 O2 90.2(5) 7 4_656
Cs6 Cs4 O2 54.3(6) 4_656 4_656
Cs6 Cs4 O2 125.5(7) 3_556 4_656
Cs3 Cs4 O2 101.6(8) 2_655 3_556
Cs3 Cs4 O2 78.2(5) . 3_556
Cs5 Cs4 O2 90.2(5) . 3_556
Cs2 Cs4 O2 113.9(6) 2_655 3_556
Cs2 Cs4 O2 65.9(4) . 3_556
Cs1 Cs4 O2 67.5(2) . 3_556
Cs1 Cs4 O2 112.3(4) 2_655 3_556
Cs5 Cs4 O2 90.2(5) 7 3_556
Cs6 Cs4 O2 125.5(7) 4_656 3_556
Cs6 Cs4 O2 54.3(7) 3_556 3_556
O2 Cs4 O2 179.6(11) 4_656 3_556
Cs3 Cs4 Cs6 3.5(9) 2_655 2_655
Cs3 Cs4 Cs6 134(2) . 2_655
Cs5 Cs4 Cs6 112.7(8) . 2_655
Cs2 Cs4 Cs6 16.9(7) 2_655 2_655
Cs2 Cs4 Cs6 127.9(15) . 2_655
Cs1 Cs4 Cs6 129.3(13) . 2_655
Cs1 Cs4 Cs6 15.0(7) 2_655 2_655
Cs5 Cs4 Cs6 112.7(8) 7 2_655
Cs6 Cs4 Cs6 27.4(11) 4_656 2_655
Cs6 Cs4 Cs6 128.8(12) 3_556 2_655
O2 Cs4 Cs6 81.7(7) 4_656 2_655
O2 Cs4 Cs6 98.1(7) 3_556 2_655
Cs3 Cs4 Cs6 134(2) 2_655 .
Cs3 Cs4 Cs6 3.5(9) . .
Cs5 Cs4 Cs6 112.7(8) . .
Cs2 Cs4 Cs6 127.9(15) 2_655 .
Cs2 Cs4 Cs6 16.9(7) . .
Cs1 Cs4 Cs6 15.0(7) . .
Cs1 Cs4 Cs6 129.3(13) 2_655 .
Cs5 Cs4 Cs6 112.7(8) 7 .
Cs6 Cs4 Cs6 128.8(12) 4_656 .
Cs6 Cs4 Cs6 27.4(11) 3_556 .
O2 Cs4 Cs6 98.1(7) 4_656 .
O2 Cs4 Cs6 81.7(7) 3_556 .
Cs6 Cs4 Cs6 134.7(16) 2_655 .
Cs3 Cs4 O2 93.5(16) 2_655 .
Cs3 Cs4 O2 53.7(13) . .
Cs5 Cs4 O2 133.3(4) . .
Cs2 Cs4 O2 82.0(9) 2_655 .
Cs2 Cs4 O2 61.9(7) . .
Cs1 Cs4 O2 61.0(5) . .
Cs1 Cs4 O2 83.9(7) 2_655 .
Cs5 Cs4 O2 133.3(4) 7 .
Cs6 Cs4 O2 79.1(8) 4_656 .
Cs6 Cs4 O2 74.0(8) 3_556 .
O2 Cs4 O2 57.0(2) 4_656 .
O2 Cs4 O2 122.7(7) 3_556 .
Cs6 Cs4 O2 95.8(9) 2_655 .
Cs6 Cs4 O2 51.0(7) . .
Cs3 Cs4 O2 53.7(13) 2_655 2_655
Cs3 Cs4 O2 93.5(16) . 2_655
Cs5 Cs4 O2 133.3(4) . 2_655
Cs2 Cs4 O2 61.9(7) 2_655 2_655
Cs2 Cs4 O2 82.0(9) . 2_655
Cs1 Cs4 O2 83.9(7) . 2_655
Cs1 Cs4 O2 61.0(5) 2_655 2_655
Cs5 Cs4 O2 133.3(4) 7 2_655
Cs6 Cs4 O2 74.0(8) 4_656 2_655
Cs6 Cs4 O2 79.1(8) 3_556 2_655
O2 Cs4 O2 122.7(7) 4_656 2_655
O2 Cs4 O2 57.0(2) 3_556 2_655
Cs6 Cs4 O2 51.0(7) 2_655 2_655
Cs6 Cs4 O2 95.8(9) . 2_655
O2 Cs4 O2 93.5(8) . 2_655
Cs3 Cs4 O1 57.2(12) 2_655 4_646
Cs3 Cs4 O1 149.7(7) . 4_646
Cs5 Cs4 O1 65.4(4) . 4_646
Cs2 Cs4 O1 68.6(6) 2_655 4_646
Cs2 Cs4 O1 137.4(4) . 4_646
Cs1 Cs4 O1 139.05(17) . 4_646
Cs1 Cs4 O1 66.7(2) 2_655 4_646
Cs5 Cs4 O1 65.4(4) 7 4_646
Cs6 Cs4 O1 72.3(6) 4_656 4_646
Cs6 Cs4 O1 125.9(7) 3_556 4_646
O2 Cs4 O1 108.6(3) 4_656 4_646
O2 Cs4 O1 71.6(2) 3_556 4_646
Cs6 Cs4 O1 55.2(7) 2_655 4_646
Cs6 Cs4 O1 153.2(6) . 4_646
O2 Cs4 O1 150.6(5) . 4_646
O2 Cs4 O1 72.54(13) 2_655 4_646
Cs3 Cs4 O1 149.7(7) 2_655 3_566
Cs3 Cs4 O1 57.2(12) . 3_566
Cs5 Cs4 O1 65.4(4) . 3_566
Cs2 Cs4 O1 137.4(4) 2_655 3_566
Cs2 Cs4 O1 68.6(6) . 3_566
Cs1 Cs4 O1 66.7(2) . 3_566
Cs1 Cs4 O1 139.05(17) 2_655 3_566
Cs5 Cs4 O1 65.4(4) 7 3_566
Cs6 Cs4 O1 125.9(7) 4_656 3_566
Cs6 Cs4 O1 72.3(6) 3_556 3_566
O2 Cs4 O1 71.6(2) 4_656 3_566
O2 Cs4 O1 108.6(3) 3_556 3_566
Cs6 Cs4 O1 153.2(6) 2_655 3_566
Cs6 Cs4 O1 55.2(7) . 3_566
O2 Cs4 O1 72.54(13) . 3_566
O2 Cs4 O1 150.6(5) 2_655 3_566
O1 Cs4 O1 130.7(9) 4_646 3_566
Cs3 Cs4 Co1 93.3(9) 2_655 .
Cs3 Cs4 Co1 72.9(9) . .
Cs5 Cs4 Co1 107.7(4) . .
Cs2 Cs4 Co1 79.8(6) 2_655 .
Cs2 Cs4 Co1 84.7(6) . .
Cs1 Cs4 Co1 83.2(4) . .
Cs1 Cs4 Co1 81.7(4) 2_655 .
Cs5 Cs4 Co1 107.7(4) 7 .
Cs6 Cs4 Co1 71.4(7) 4_656 .
Cs6 Cs4 Co1 96.5(7) 3_556 .
O2 Cs4 Co1 29.52(11) 4_656 .
O2 Cs4 Co1 150.2(6) 3_556 .
Cs6 Cs4 Co1 96.6(8) 2_655 .
Cs6 Cs4 Co1 69.5(7) . .
O2 Cs4 Co1 29.61(10) . .
O2 Cs4 Co1 116.9(8) 2_655 .
O1 Cs4 Co1 137.28(15) 4_646 .
O1 Cs4 Co1 61.22(7) 3_566 .
Cs5 Cs5 Cs4 180.0 7 .
Cs5 Cs5 Cs3 156.6(4) 7 2_655
Cs4 Cs5 Cs3 23.4(4) . 2_655
Cs5 Cs5 Cs3 156.6(4) 7 .
Cs4 Cs5 Cs3 23.4(4) . .
Cs3 Cs5 Cs3 46.9(8) 2_655 .
Cs5 Cs5 Cs4 0.000(2) 7 7
Cs4 Cs5 Cs4 180.0 . 7
Cs3 Cs5 Cs4 156.6(4) 2_655 7
Cs3 Cs5 Cs4 156.6(4) . 7
Cs5 Cs5 Cs2 146.7(6) 7 2_655
Cs4 Cs5 Cs2 33.3(6) . 2_655
Cs3 Cs5 Cs2 12.0(5) 2_655 2_655
Cs3 Cs5 Cs2 56.3(8) . 2_655
Cs4 Cs5 Cs2 146.7(6) 7 2_655
Cs5 Cs5 Cs2 146.7(6) 7 .
Cs4 Cs5 Cs2 33.3(6) . .
Cs3 Cs5 Cs2 56.3(8) 2_655 .
Cs3 Cs5 Cs2 12.0(5) . .
Cs4 Cs5 Cs2 146.7(6) 7 .
Cs2 Cs5 Cs2 66.6(11) 2_655 .
Cs5 Cs5 Cs3 15.2(3) 7 8_545
Cs4 Cs5 Cs3 164.8(3) . 8_545
Cs3 Cs5 Cs3 152.3(5) 2_655 8_545
Cs3 Cs5 Cs3 152.3(5) . 8_545
Cs4 Cs5 Cs3 15.2(3) 7 8_545
Cs2 Cs5 Cs3 147.4(6) 2_655 8_545
Cs2 Cs5 Cs3 140.4(5) . 8_545
Cs5 Cs5 Cs3 15.2(3) 7 7
Cs4 Cs5 Cs3 164.8(3) . 7
Cs3 Cs5 Cs3 152.3(5) 2_655 7
Cs3 Cs5 Cs3 152.3(5) . 7
Cs4 Cs5 Cs3 15.2(3) 7 7
Cs2 Cs5 Cs3 140.4(5) 2_655 7
Cs2 Cs5 Cs3 147.4(6) . 7
Cs3 Cs5 Cs3 30.3(6) 8_545 7
Cs5 Cs5 Cs1 140.2(2) 7 .
Cs4 Cs5 Cs1 39.8(2) . .
Cs3 Cs5 Cs1 62.9(6) 2_655 .
Cs3 Cs5 Cs1 17.5(4) . .
Cs4 Cs5 Cs1 140.2(2) 7 .
Cs2 Cs5 Cs1 73.1(7) 2_655 .
Cs2 Cs5 Cs1 6.6(5) . .
Cs3 Cs5 Cs1 134.9(2) 8_545 .
Cs3 Cs5 Cs1 141.0(3) 7 .
Cs5 Cs5 Cs1 140.2(2) 7 2_655
Cs4 Cs5 Cs1 39.8(2) . 2_655
Cs3 Cs5 Cs1 17.5(4) 2_655 2_655
Cs3 Cs5 Cs1 62.9(6) . 2_655
Cs4 Cs5 Cs1 140.2(2) 7 2_655
Cs2 Cs5 Cs1 6.6(5) 2_655 2_655
Cs2 Cs5 Cs1 73.1(7) . 2_655
Cs3 Cs5 Cs1 141.0(3) 8_545 2_655
Cs3 Cs5 Cs1 134.9(2) 7 2_655
Cs1 Cs5 Cs1 79.6(5) . 2_655
Cs5 Cs5 O1 90.0(3) 7 4_646
Cs4 Cs5 O1 90.0(3) . 4_646
Cs3 Cs5 O1 70.5(3) 2_655 4_646
Cs3 Cs5 O1 109.5(5) . 4_646
Cs4 Cs5 O1 90.0(3) 7 4_646
Cs2 Cs5 O1 68.2(5) 2_655 4_646
Cs2 Cs5 O1 111.8(6) . 4_646
Cs3 Cs5 O1 81.8(4) 8_545 4_646
Cs3 Cs5 O1 98.2(4) 7 4_646
Cs1 Cs5 O1 116.7(4) . 4_646
Cs1 Cs5 O1 63.3(2) 2_655 4_646
Cs5 Cs5 O1 90.0(3) 7 3_566
Cs4 Cs5 O1 90.0(3) . 3_566
Cs3 Cs5 O1 109.5(5) 2_655 3_566
Cs3 Cs5 O1 70.5(3) . 3_566
Cs4 Cs5 O1 90.0(3) 7 3_566
Cs2 Cs5 O1 111.8(6) 2_655 3_566
Cs2 Cs5 O1 68.2(5) . 3_566
Cs3 Cs5 O1 98.2(4) 8_545 3_566
Cs3 Cs5 O1 81.8(4) 7 3_566
Cs1 Cs5 O1 63.3(2) . 3_566
Cs1 Cs5 O1 116.7(4) 2_655 3_566
O1 Cs5 O1 180.0(7) 4_646 3_566
Cs5 Cs5 O1 71.4(3) 7 5_444
Cs4 Cs5 O1 108.6(3) . 5_444
Cs3 Cs5 O1 119.9(5) 2_655 5_444
Cs3 Cs5 O1 95.0(4) . 5_444
Cs4 Cs5 O1 71.4(3) 7 5_444
Cs2 Cs5 O1 130.5(4) 2_655 5_444
Cs2 Cs5 O1 83.3(4) . 5_444
Cs3 Cs5 O1 59.0(3) 8_545 5_444
Cs3 Cs5 O1 84.3(4) 7 5_444
Cs1 Cs5 O1 79.20(16) . 5_444
Cs1 Cs5 O1 132.6(3) 2_655 5_444
O1 Cs5 O1 90.00(11) 4_646 5_444
O1 Cs5 O1 90.00(11) 3_566 5_444
Cs5 Cs5 O1 71.4(3) 7 6_654
Cs4 Cs5 O1 108.6(3) . 6_654
Cs3 Cs5 O1 95.0(4) 2_655 6_654
Cs3 Cs5 O1 119.9(5) . 6_654
Cs4 Cs5 O1 71.4(3) 7 6_654
Cs2 Cs5 O1 83.3(4) 2_655 6_654
Cs2 Cs5 O1 130.5(4) . 6_654
Cs3 Cs5 O1 84.3(4) 8_545 6_654
Cs3 Cs5 O1 59.0(3) 7 6_654
Cs1 Cs5 O1 132.6(3) . 6_654
Cs1 Cs5 O1 79.20(16) 2_655 6_654
O1 Cs5 O1 90.00(11) 4_646 6_654
O1 Cs5 O1 90.00(11) 3_566 6_654
O1 Cs5 O1 142.8(5) 5_444 6_654
Cs5 Cs5 O2 115.7(3) 7 4_656
Cs4 Cs5 O2 64.3(3) . 4_656
Cs3 Cs5 O2 61.6(3) 2_655 4_656
Cs3 Cs5 O2 71.4(5) . 4_656
Cs4 Cs5 O2 115.7(3) 7 4_656
Cs2 Cs5 O2 54.1(3) 2_655 4_656
Cs2 Cs5 O2 82.1(5) . 4_656
Cs3 Cs5 O2 130.4(4) 8_545 4_656
Cs3 Cs5 O2 100.8(3) 7 4_656
Cs1 Cs5 O2 84.9(3) . 4_656
Cs1 Cs5 O2 54.8(2) 2_655 4_656
O1 Cs5 O2 108.3(2) 4_646 4_656
O1 Cs5 O2 71.69(14) 3_566 4_656
O1 Cs5 O2 159.9(2) 5_444 4_656
O1 Cs5 O2 48.47(9) 6_654 4_656
Cs5 Cs5 O2 115.7(3) 7 3_556
Cs4 Cs5 O2 64.3(3) . 3_556
Cs3 Cs5 O2 71.4(5) 2_655 3_556
Cs3 Cs5 O2 61.6(3) . 3_556
Cs4 Cs5 O2 115.7(3) 7 3_556
Cs2 Cs5 O2 82.1(5) 2_655 3_556
Cs2 Cs5 O2 54.1(3) . 3_556
Cs3 Cs5 O2 100.8(3) 8_545 3_556
Cs3 Cs5 O2 130.4(4) 7 3_556
Cs1 Cs5 O2 54.8(2) . 3_556
Cs1 Cs5 O2 84.9(3) 2_655 3_556
O1 Cs5 O2 71.69(14) 4_646 3_556
O1 Cs5 O2 108.3(2) 3_566 3_556
O1 Cs5 O2 48.47(9) 5_444 3_556
O1 Cs5 O2 159.9(2) 6_654 3_556
O2 Cs5 O2 128.7(5) 4_656 3_556
Cs5 Cs5 O3 86.1(3) 7 5_444
Cs4 Cs5 O3 93.9(3) . 5_444
Cs3 Cs5 O3 116.9(6) 2_655 5_444
Cs3 Cs5 O3 71.0(4) . 5_444
Cs4 Cs5 O3 86.1(3) 7 5_444
Cs2 Cs5 O3 127.2(7) 2_655 5_444
Cs2 Cs5 O3 60.7(6) . 5_444
Cs3 Cs5 O3 83.2(3) 8_545 5_444
Cs3 Cs5 O3 89.2(3) 7 5_444
Cs1 Cs5 O3 54.15(19) . 5_444
Cs1 Cs5 O3 133.7(5) 2_655 5_444
O1 Cs5 O3 135.27(10) 4_646 5_444
O1 Cs5 O3 44.73(8) 3_566 5_444
O1 Cs5 O3 46.70(10) 5_444 5_444
O1 Cs5 O3 129.9(2) 6_654 5_444
O2 Cs5 O3 113.48(17) 4_656 5_444
O2 Cs5 O3 70.19(11) 3_556 5_444
Cs5 Cs5 O3 86.1(3) 7 5_544
Cs4 Cs5 O3 93.9(3) . 5_544
Cs3 Cs5 O3 71.0(4) 2_655 5_544
Cs3 Cs5 O3 116.9(6) . 5_544
Cs4 Cs5 O3 86.1(3) 7 5_544
Cs2 Cs5 O3 60.7(6) 2_655 5_544
Cs2 Cs5 O3 127.2(7) . 5_544
Cs3 Cs5 O3 89.2(3) 8_545 5_544
Cs3 Cs5 O3 83.2(3) 7 5_544
Cs1 Cs5 O3 133.7(5) . 5_544
Cs1 Cs5 O3 54.15(19) 2_655 5_544
O1 Cs5 O3 44.73(8) 4_646 5_544
O1 Cs5 O3 135.27(10) 3_566 5_544
O1 Cs5 O3 129.9(2) 5_444 5_544
O1 Cs5 O3 46.70(10) 6_654 5_544
O2 Cs5 O3 70.19(11) 4_656 5_544
O2 Cs5 O3 113.48(17) 3_556 5_544
O3 Cs5 O3 172.1(6) 5_444 5_544
Cs5 Cs5 Cs2 23.7(5) 7 8_545
Cs4 Cs5 Cs2 156.3(5) . 8_545
Cs3 Cs5 Cs2 143.1(5) 2_655 8_545
Cs3 Cs5 Cs2 151.6(5) . 8_545
Cs4 Cs5 Cs2 23.7(5) 7 8_545
Cs2 Cs5 Cs2 139.9(7) 2_655 8_545
Cs2 Cs5 Cs2 139.9(7) . 8_545
Cs3 Cs5 Cs2 9.8(5) 8_545 8_545
Cs3 Cs5 Cs2 38.6(6) 7 8_545
Cs1 Cs5 Cs2 135.4(4) . 8_545
Cs1 Cs5 Cs2 134.0(3) 2_655 8_545
O1 Cs5 Cs2 72.7(4) 4_646 8_545
O1 Cs5 Cs2 107.2(5) 3_566 8_545
O1 Cs5 Cs2 56.6(4) 5_444 8_545
O1 Cs5 Cs2 88.1(5) 6_654 8_545
O2 Cs5 Cs2 136.0(6) 4_656 8_545
O2 Cs5 Cs2 94.2(5) 3_556 8_545
O3 Cs5 Cs2 87.5(3) 5_444 8_545
O3 Cs5 Cs2 85.3(3) 5_544 8_545
Cs1 Cs6 Cs1 170(4) 4_556 .
Cs1 Cs6 Cs6 52(3) 4_556 4_556
Cs1 Cs6 Cs6 127(3) . 4_556
Cs1 Cs6 Cs6 141(3) 4_556 3_556
Cs1 Cs6 Cs6 41(3) . 3_556
Cs6 Cs6 Cs6 88.8(8) 4_556 3_556
Cs1 Cs6 Cs2 19.4(11) 4_556 4_556
Cs1 Cs6 Cs2 160(3) . 4_556
Cs6 Cs6 Cs2 71(3) 4_556 4_556
Cs6 Cs6 Cs2 159(3) 3_556 4_556
Cs1 Cs6 Cs2 158(3) 4_556 .
Cs1 Cs6 Cs2 14.1(8) . .
Cs6 Cs6 Cs2 137(3) 4_556 .
Cs6 Cs6 Cs2 55(3) 3_556 .
Cs2 Cs6 Cs2 147(3) 4_556 .
Cs1 Cs6 Cs6 96(3) 4_556 2
Cs1 Cs6 Cs6 87(3) . 2
Cs6 Cs6 Cs6 45.6(4) 4_556 2
Cs6 Cs6 Cs6 45.6(4) 3_556 2
Cs2 Cs6 Cs6 113(3) 4_556 2
Cs2 Cs6 Cs6 100(3) . 2
Cs1 Cs6 Cs3 24.2(17) 4_556 4_556
Cs1 Cs6 Cs3 158(2) . 4_556
Cs6 Cs6 Cs3 75(2) 4_556 4_556
Cs6 Cs6 Cs3 159(3) 3_556 4_556
Cs2 Cs6 Cs3 6.2(6) 4_556 4_556
Cs2 Cs6 Cs3 146(2) . 4_556
Cs6 Cs6 Cs3 114(2) 2 4_556
Cs1 Cs6 Cs1 67.2(19) 4_556 2
Cs1 Cs6 Cs1 114(2) . 2
Cs6 Cs6 Cs1 15.2(13) 4_556 2
Cs6 Cs6 Cs1 74.0(13) 3_556 2
Cs2 Cs6 Cs1 85.5(15) 4_556 2
Cs2 Cs6 Cs1 125.2(19) . 2
Cs6 Cs6 Cs1 30.4(13) 2 2
Cs3 Cs6 Cs1 88.2(12) 4_556 2
Cs1 Cs6 Cs3 144(3) 4_556 .
Cs1 Cs6 Cs3 28.5(13) . .
Cs6 Cs6 Cs3 143(3) 4_556 .
Cs6 Cs6 Cs3 68(3) 3_556 .
Cs2 Cs6 Cs3 133(2) 4_556 .
Cs2 Cs6 Cs3 14.4(7) . .
Cs6 Cs6 Cs3 113(2) 2 .
Cs3 Cs6 Cs3 132.7(16) 4_556 .
Cs1 Cs6 Cs3 134.6(16) 2 .
Cs1 Cs6 Cs1 120(3) 4_556 3_556
Cs1 Cs6 Cs1 63.6(17) . 3_556
Cs6 Cs6 Cs1 69.3(13) 4_556 3_556
Cs6 Cs6 Cs1 23.0(13) 3_556 3_556
Cs2 Cs6 Cs1 136(2) 4_556 3_556
Cs2 Cs6 Cs1 77.4(15) . 3_556
Cs6 Cs6 Cs1 23.9(13) 2 3_556
Cs3 Cs6 Cs1 136.0(15) 4_556 3_556
Cs1 Cs6 Cs1 54.1(8) 2 3_556
Cs3 Cs6 Cs1 91.1(13) . 3_556
Cs1 Cs6 O2 96(2) 4_556 .
Cs1 Cs6 O2 85.4(17) . .
Cs6 Cs6 O2 147(3) 4_556 .
Cs6 Cs6 O2 122(3) 3_556 .
Cs2 Cs6 O2 76.4(15) 4_556 .
Cs2 Cs6 O2 75.4(13) . .
Cs6 Cs6 O2 154.9(16) 2 .
Cs3 Cs6 O2 72.7(10) 4_556 .
Cs1 Cs6 O2 158.5(16) 2 .
Cs3 Cs6 O2 66.8(9) . .
Cs1 Cs6 O2 137.0(16) 3_556 .
Cs1 Cs6 O3 90(2) 4_556 7_456
Cs1 Cs6 O3 101(2) . 7_456
Cs6 Cs6 O3 83(3) 4_556 7_456
Cs6 Cs6 O3 83(3) 3_556 7_456
Cs2 Cs6 O3 86.9(15) 4_556 7_456
Cs2 Cs6 O3 110.0(17) . 7_456
Cs6 Cs6 O3 69.2(7) 2 7_456
Cs3 Cs6 O3 82.0(11) 4_556 7_456
Cs1 Cs6 O3 78.4(10) 2 7_456
Cs3 Cs6 O3 119.7(15) . 7_456
Cs1 Cs6 O3 69.9(10) 3_556 7_456
O2 Cs6 O3 89.0(10) . 7_456
Cs1 Cs6 Cs2 63.1(19) 4_556 2
Cs1 Cs6 Cs2 117(2) . 2
Cs6 Cs6 Cs2 10.7(14) 4_556 2
Cs6 Cs6 Cs2 78.2(15) 3_556 2
Cs2 Cs6 Cs2 81.9(14) 4_556 2
Cs2 Cs6 Cs2 127.3(18) . 2
Cs6 Cs6 Cs2 35.7(14) 2 2
Cs3 Cs6 Cs2 85.1(11) 4_556 2
Cs1 Cs6 Cs2 6.0(3) 2 2
Cs3 Cs6 Cs2 135.3(14) . 2
Cs1 Cs6 Cs2 59.1(8) 3_556 2
O2 Cs6 Cs2 157.3(15) . 2
O3 Cs6 Cs2 83.0(9) 7_456 2
Cs1 Cs6 Cs2 122(2) 4_556 3_556
Cs1 Cs6 Cs2 62.4(17) . 3_556
Cs6 Cs6 Cs2 72.8(15) 4_556 3_556
Cs6 Cs6 Cs2 23.2(16) 3_556 3_556
Cs2 Cs6 Cs2 136.7(19) 4_556 3_556
Cs2 Cs6 Cs2 76.4(13) . 3_556
Cs6 Cs6 Cs2 27.2(14) 2 3_556
Cs3 Cs6 Cs2 135.9(14) 4_556 3_556
Cs1 Cs6 Cs2 57.6(8) 2 3_556
Cs3 Cs6 Cs2 90.5(12) . 3_556
Cs1 Cs6 Cs2 5.4(4) 3_556 3_556
O2 Cs6 Cs2 132.1(14) . 3_556
O3 Cs6 Cs2 65.6(8) 7_456 3_556
Cs2 Cs6 Cs2 62.9(8) 2 3_556
Cs1 Cs6 Cs4 32.4(18) 4_556 3_566
Cs1 Cs6 Cs4 149(2) . 3_566
Cs6 Cs6 Cs4 83(2) 4_556 3_566
Cs6 Cs6 Cs4 165(3) 3_556 3_566
Cs2 Cs6 Cs4 13.1(9) 4_556 3_566
Cs2 Cs6 Cs4 137.4(17) . 3_566
Cs6 Cs6 Cs4 122(2) 2 3_566
Cs3 Cs6 Cs4 8.7(3) 4_556 3_566
Cs1 Cs6 Cs4 96.8(12) 2 3_566
Cs3 Cs6 Cs4 125.0(14) . 3_566
Cs1 Cs6 Cs4 142.7(14) 3_556 3_566
O2 Cs6 Cs4 64.1(8) . 3_566
O3 Cs6 Cs4 82.8(10) 7_456 3_566
Cs2 Cs6 Cs4 93.7(11) 2 3_566
Cs2 Cs6 Cs4 141.8(13) 3_556 3_566
Cs1 Cs6 O3 95(2) 4_556 5_444
Cs1 Cs6 O3 76.7(17) . 5_444
Cs6 Cs6 O3 68(2) 4_556 5_444
Cs6 Cs6 O3 68(2) 3_556 5_444
Cs2 Cs6 O3 109.1(17) 4_556 5_444
Cs2 Cs6 O3 76.9(12) . 5_444
Cs6 Cs6 O3 70.6(6) 2 5_444
Cs3 Cs6 O3 115.2(14) 4_556 5_444
Cs1 Cs6 O3 66.8(9) 2 5_444
Cs3 Cs6 O3 76.4(9) . 5_444
Cs1 Cs6 O3 73.5(9) 3_556 5_444
O2 Cs6 O3 130.0(12) . 5_444
O3 Cs6 O3 139.8(12) 7_456 5_444
Cs2 Cs6 O3 64.0(7) 2 5_444
Cs2 Cs6 O3 78.5(8) 3_556 5_444
Cs4 Cs6 O3 119.8(13) 3_566 5_444
Cs1 Cs6 O1 80(2) 4_556 3_566
Cs1 Cs6 O1 90.3(19) . 3_566
Cs6 Cs6 O1 95(3) 4_556 3_566
Cs6 Cs6 O1 109(3) 3_556 3_566
Cs2 Cs6 O1 80.6(15) 4_556 3_566
Cs2 Cs6 O1 79.8(13) . 3_566
Cs6 Cs6 O1 118.2(8) 2 3_566
Cs3 Cs6 O1 85.4(11) 4_556 3_566
Cs1 Cs6 O1 103.0(13) 2 3_566
Cs3 Cs6 O1 68.4(9) . 3_566
Cs1 Cs6 O1 121.3(13) 3_556 3_566
O2 Cs6 O1 85.6(9) . 3_566
O3 Cs6 O1 167.3(14) 7_456 3_566
Cs2 Cs6 O1 97.6(11) 2 3_566
Cs2 Cs6 O1 125.9(12) 3_556 3_566
Cs4 Cs6 O1 84.5(11) 3_566 3_566
O3 Cs6 O1 48.9(5) 5_444 3_566
Cs1 Cs6 Cs4 143(3) 4_556 .
Cs1 Cs6 Cs4 29.7(14) . .
Cs6 Cs6 Cs4 144(3) 4_556 .
Cs6 Cs6 Cs4 69(2) 3_556 .
Cs2 Cs6 Cs4 131.6(19) 4_556 .
Cs2 Cs6 Cs4 15.6(9) . .
Cs6 Cs6 Cs4 114(2) 2 .
Cs3 Cs6 Cs4 131.4(14) 4_556 .
Cs1 Cs6 Cs4 135.6(14) 2 .
Cs3 Cs6 Cs4 1.3(3) . .
Cs1 Cs6 Cs4 92.4(11) 3_556 .
O2 Cs6 Cs4 65.8(8) . .
O3 Cs6 Cs4 120.3(13) 7_456 .
Cs2 Cs6 Cs4 136.1(13) 2 .
Cs2 Cs6 Cs4 91.7(10) 3_556 .
Cs4 Cs6 Cs4 123.7(11) 3_566 .
O3 Cs6 Cs4 76.8(9) 5_444 .
O1 Cs6 Cs4 67.7(8) 3_566 .
Cs1 Cs6 O1 133(3) 4_556 2_655
Cs1 Cs6 O1 57.4(17) . 2_655
Cs6 Cs6 O1 120(3) 4_556 2_655
Cs6 Cs6 O1 61(3) 3_556 2_655
Cs2 Cs6 O1 122.7(17) 4_556 2_655
Cs2 Cs6 O1 64.7(12) . 2_655
Cs6 Cs6 O1 82.1(15) 2 2_655
Cs3 Cs6 O1 116.6(13) 4_556 2_655
Cs1 Cs6 O1 107.8(12) 2 2_655
Cs3 Cs6 O1 74.4(10) . 2_655
Cs1 Cs6 O1 64.8(9) 3_556 2_655
O2 Cs6 O1 73.6(8) . 2_655
O3 Cs6 O1 45.6(5) 7_456 2_655
Cs2 Cs6 O1 113.8(11) 2 2_655
Cs2 Cs6 O1 59.4(7) 3_556 2_655
Cs4 Cs6 O1 112.5(11) 3_566 2_655
O3 Cs6 O1 127.7(11) 5_444 2_655
O1 Cs6 O1 142.2(11) 3_566 2_655
Cs4 Cs6 O1 75.0(9) . 2_655

loop_
_geom_bond_atom_site_label_1
_geom_bond_atom_site_label_2
_geom_bond_distance
_geom_bond_site_symmetry_2
Ge1 O2 1.723(4) .
Ge1 O1 1.755(4) 8_546
Ge1 O3 1.760(3) .
Ge1 O1 1.761(4) .
Ge1 Cs5 3.8450(9) 3_566
Ge1 Cs6 3.91(4) 7_556
Ge1 Cs1 3.968(14) 7_556
Ge1 Cs5 3.992(5) 5_455
Ge1 Cs6 4.01(4) 6
Ge1 Cs6 4.10(4) .
Ge1 Cs2 4.136(8) .
Ge1 Cs1 4.158(5) .
Co1 O2 1.926(4) 2_665
Co1 O2 1.926(4) 3_566
Co1 O2 1.926(4) 4_656
Co1 O2 1.926(4) .
Co1 Cs3 3.734(7) .
Co1 Cs3 3.734(7) 4_656
Co1 Cs3 3.734(7) 2_665
Co1 Cs3 3.734(7) 3_566
Co1 Cs4 3.896(9) .
Co1 Cs4 3.896(9) 3_666
Co1 Cs4 3.896(9) 3_566
Co1 Cs4 3.896(9) 1_565
O1 Cs1 3.259(10) 2_655
O1 Cs6 3.29(4) 4_656
O1 Cs3 3.308(7) 4_656
O1 Cs5 3.366(5) 3_666
O1 Cs2 3.401(13) 2_655
O1 Cs2 3.462(12) 4_656
O1 Cs1 3.517(10) 4_656
O1 Cs5 3.551(7) 5
O1 Cs4 3.702(14) 3_666
O2 Cs6 2.93(4) .
O2 Cs2 2.977(12) 4_556
O2 Cs3 2.997(10) .
O2 Cs2 3.031(10) .
O2 Cs1 3.085(7) .
O2 Cs3 3.179(9) 4_556
O2 Cs1 3.195(13) 4_556
O2 Cs4 3.238(5) 3_566
O3 Cs6 3.07(4) 7_556
O3 Cs6 3.07(4) 8_556
O3 Cs1 3.230(7) 5
O3 Cs1 3.230(7) 6
O3 Cs6 3.28(4) 5
O3 Cs6 3.28(4) 6
O3 Cs2 3.371(18) 5
O3 Cs2 3.371(18) 6
O3 Cs1 3.52(2) 8_556
Cs1 Cs2 0.69(2) .
Cs1 Cs6 1.03(4) 3_556
Cs1 Cs6 1.24(4) .
Cs1 Cs3 1.51(4) .
Cs1 Cs1 2.25(3) 3_556
Cs1 Cs1 2.25(3) 4_556
Cs1 Cs4 2.37(3) .
Cs1 Cs6 2.44(4) 2
Cs1 Cs6 2.51(5) 4_556
Cs1 Cs2 2.76(5) 4_556
Cs1 Cs2 2.80(5) 3_556
Cs1 Cs3 3.02(3) 2_655
Cs1 Cs1 3.15(4) 2
Cs1 Cs5 3.34(3) .
Cs1 Cs3 3.36(3) 3_556
Cs2 Cs3 0.84(4) .
Cs2 Cs6 1.57(5) 3_556
Cs2 Cs4 1.68(4) .
Cs2 Cs6 1.82(5) .
Cs2 Cs3 2.34(5) 2_655
Cs2 Cs5 2.74(3) .
Cs2 Cs2 3.01(7) 2_655
Cs2 Cs6 3.07(5) 2
Cs2 Cs6 3.15(5) 4_556
Cs2 Cs2 3.24(6) 3_556
Cs2 Cs2 3.24(6) 4_556
Cs3 Cs4 0.89(2) .
Cs3 Cs3 1.63(4) 2_655
Cs3 Cs5 2.06(3) .
Cs3 Cs6 2.39(5) 3_556
Cs3 Cs6 2.48(4) .
Cs3 Cs5 3.13(3) 7
Cs4 Cs5 1.54(3) .
Cs4 Cs5 2.67(4) 7
Cs4 Cs6 3.17(4) 4_656
Cs4 Cs6 3.17(4) 3_556
Cs4 Cs6 3.36(4) 2_655
Cs4 Cs6 3.36(4) .
Cs5 Cs5 1.13(4) 7
Cs6 Cs6 1.56(5) 4_556
Cs6 Cs6 1.56(5) 3_556
Cs6 Cs6 2.18(7) 2
